data_7130971
loop_
_publ_author_name
'Qi, Zhen-Qing'
'Wang, Ming-Yue'
'Shen, Jia-Chi'
'Lan, YouZhao'
'Jiang, Zhan-Guo'
'Zhan, Cai-Hong'

_publ_section_title
;
 Supramolecular Hybrids of Chiral Waugh Polyoxometalate with Cyclodextrins
;
_journal_name_full 'Chemical Communications'
_journal_paper_doi 10.1039/D2CC05529E
_journal_year 2022
_chemical_formula_moiety 'C42 H49 Mn Mo9 Na3.05 O78'
_chemical_formula_sum 'C42 H49 Mn Mo9 Na3.05 O78'
_chemical_formula_weight 2790.33
_space_group_crystal_system orthorhombic
_space_group_IT_number 19
_space_group_name_Hall 'P 2ac 2ab'
_space_group_name_H-M_alt 'P 21 21 21'
_atom_sites_solution_hydrogens geom
_atom_sites_solution_primary dual
_audit_creation_date 2022-11-03
_audit_creation_method
;
Olex2 1.5
(compiled 2021.08.20 svn.r13c46975 for OlexSys, GUI svn.r6392)
;
_audit_update_record
;
2022-11-03 deposited with the CCDC.	2022-11-08 downloaded from the CCDC.
;
_cell_angle_alpha 90
_cell_angle_beta 90
_cell_angle_gamma 90
_cell_formula_units_Z 4
_cell_length_a 14.457(5)
_cell_length_b 24.213(14)
_cell_length_c 27.46(2)
_cell_measurement_reflns_used 9738
_cell_measurement_temperature 160
_cell_measurement_theta_max 27.48
_cell_measurement_theta_min 2.64
_cell_volume 9612(10)
_computing_cell_refinement 'SAINT V8.38A (Bruker, 2018)'
_computing_data_reduction 'SAINT V8.38A (Bruker, 2018)'
_computing_molecular_graphics 'Olex2 1.5 (Dolomanov et al., 2009)'
_computing_publication_material 'Olex2 1.5 (Dolomanov et al., 2009)'
_computing_structure_refinement 'SHELXL 2018/3 (Sheldrick, 2015)'
_computing_structure_solution 'SHELXT  (Sheldrick, 2015)'
_diffrn_ambient_temperature 160
_diffrn_measured_fraction_theta_full 0.999
_diffrn_measured_fraction_theta_max 0.994
_diffrn_measurement_device_type 'BRUKER D8 VENTURE'
_diffrn_measurement_method '\f and \w scans'
_diffrn_radiation_type MoK\a
_diffrn_radiation_wavelength 0.71073
_diffrn_reflns_av_R_equivalents 0.0377
_diffrn_reflns_av_unetI/netI 0.0384
_diffrn_reflns_Laue_measured_fraction_full 0.999
_diffrn_reflns_Laue_measured_fraction_max 0.994
_diffrn_reflns_limit_h_max 18
_diffrn_reflns_limit_h_min -17
_diffrn_reflns_limit_k_max 31
_diffrn_reflns_limit_k_min -31
_diffrn_reflns_limit_l_max 35
_diffrn_reflns_limit_l_min -35
_diffrn_reflns_number 77752
_diffrn_reflns_point_group_measured_fraction_full 0.998
_diffrn_reflns_point_group_measured_fraction_max 0.993
_diffrn_reflns_theta_full 25.242
_diffrn_reflns_theta_max 27.428
_diffrn_reflns_theta_min 2.194
_diffrn_source_current 1.4
_diffrn_source_power 0.07
_diffrn_source_voltage 50.0
_diffrn_standards_number 0
_exptl_absorpt_coefficient_mu 1.391
_exptl_absorpt_correction_T_max 0.7456
_exptl_absorpt_correction_T_min 0.6469
_exptl_absorpt_correction_type multi-scan
_exptl_absorpt_process_details
;
SADABS-2016/2 (Bruker,2016/2) was used for absorption correction.
wR2(int) was 0.1064 before and 0.0590 after correction.
The Ratio of minimum to maximum transmission is 0.8676.
The \l/2 correction factor is Not present.
;
_exptl_crystal_colour orange
_exptl_crystal_colour_primary orange
_exptl_crystal_density_diffrn 1.928
_exptl_crystal_description block
_exptl_crystal_F_000 5446
_exptl_crystal_size_max 0.1
_exptl_crystal_size_mid 0.1
_exptl_crystal_size_min 0.1
_refine_diff_density_max 2.602
_refine_diff_density_min -1.229
_refine_diff_density_rms 0.192
_refine_ls_abs_structure_details
;
 Flack x determined using 8553 quotients [(I+)-(I-)]/[(I+)+(I-)]
 (Parsons, Flack and Wagner, Acta Cryst. B69 (2013) 249-259).
;
_refine_ls_abs_structure_Flack 0.017(8)
_refine_ls_extinction_method none
_refine_ls_goodness_of_fit_ref 1.066
_refine_ls_hydrogen_treatment constr
_refine_ls_matrix_type full
_refine_ls_number_parameters 1243
_refine_ls_number_reflns 21773
_refine_ls_number_restraints 2064
_refine_ls_restrained_S_all 1.085
_refine_ls_R_factor_all 0.0575
_refine_ls_R_factor_gt 0.0535
_refine_ls_shift/su_max 0.039
_refine_ls_shift/su_mean 0.001
_refine_ls_structure_factor_coef Fsqd
_refine_ls_weighting_details 'w=1/[\s^2^(Fo^2^)+(0.1190P)^2^+13.7414P] where P=(Fo^2^+2Fc^2^)/3'
_refine_ls_weighting_scheme calc
_refine_ls_wR_factor_gt 0.1611
_refine_ls_wR_factor_ref 0.1676
_reflns_Friedel_coverage 0.844
_reflns_Friedel_fraction_full 0.998
_reflns_Friedel_fraction_max 0.991
_reflns_number_gt 20261
_reflns_number_total 21773
_reflns_threshold_expression 'I > 2\s(I)'
_cod_data_source_file d2cc05529e2.cif
_cod_data_source_block q
_cod_database_code 7130971
_shelx_shelxl_version_number 2018/3
_shelx_space_group_comment
;
The symmetry employed for this shelxl refinement is uniquely defined
by the following loop, which should always be used as a source of
symmetry information in preference to the above space-group names.
They are only intended as comments.
;
_shelx_estimated_absorpt_t_max 0.873
_shelx_estimated_absorpt_t_min 0.873
_olex2_refinement_description
;
1. Fixed Uiso
 At 1.2 times of:
  All C(H) groups, All C(H,H) groups
2. Uiso/Uaniso restraints and constraints
C1A \\sim C2A \\sim C3A \\sim C4A \\sim C5A \\sim C6A \\sim C1B \\sim C2B \\sim
C3B \\sim C4B \\sim C5B \\sim C6B \\sim C1C \\sim C2C \\sim C3C \\sim C4C \\sim
C5C \\sim C6C \\sim C1D \\sim C2D \\sim C3D \\sim C4D \\sim C5D \\sim C6D \\sim
C1E \\sim C2E \\sim C3E \\sim C4E \\sim C5E \\sim C6E \\sim C1F \\sim C2F \\sim
C3F \\sim C4F \\sim C5F \\sim C6F \\sim C1G \\sim C2G \\sim C3G \\sim C4G \\sim
C5G \\sim C6G: within 3.8A with sigma of 0.01 and sigma for terminal atoms of
0.02 within 3.8A
O1 \\sim O2 \\sim O3 \\sim O4 \\sim O5 \\sim O6 \\sim O7 \\sim O8 \\sim O9
\\sim O10 \\sim O11 \\sim O12 \\sim O13 \\sim O14 \\sim O15 \\sim O16 \\sim O17
\\sim O18 \\sim O19 \\sim O20 \\sim O21 \\sim O22 \\sim O23 \\sim O24 \\sim O25
\\sim O26 \\sim O27 \\sim O28 \\sim O29 \\sim O30 \\sim O31 \\sim O32 \\sim O1W
\\sim O2W \\sim O3W \\sim O4W \\sim O5W \\sim O6W \\sim O7W \\sim O8W \\sim O9W
\\sim O10W \\sim O11W \\sim O1A \\sim O2A \\sim O3A \\sim O4A \\sim O5A \\sim
O1B \\sim O2B \\sim O3B \\sim O4B \\sim O5B \\sim O1C \\sim O2C \\sim O3C \\sim
O4C \\sim O5C \\sim O1D \\sim O2D \\sim O3D \\sim O4D \\sim O5D \\sim O1E \\sim
O2E \\sim O3E \\sim O4E \\sim O5E \\sim O1F \\sim O2F \\sim O3F \\sim O4F \\sim
O5F \\sim O1G \\sim O2G \\sim O3G \\sim O4G \\sim O5G: within 3.8A with sigma
of 0.01 and sigma for terminal atoms of 0.02 within 3.8A
3. Rigid body (RIGU) restrains
 C5C
 with sigma for 1-2 distances of 0.001 and sigma for 1-3 distances of 0.002
4. Others
 Fixed Sof: Na1(0.5) Na2(0.4) Na3(0.5) Na4(0.25) Na5(0.3) Na6(0.5) Na7(0.3)
 Na8(0.3)
5.a Ternary CH refined with riding coordinates:
 C1A(H1A), C2A(H2A), C3A(H3A), C4A(H4A), C5A(H5A), C1B(H1B), C2B(H2B),
 C3B(H3B), C4B(H4B), C5B(H5B), C1C(H1C), C2C(H2C), C3C(H3C), C4C(H4C), C5C(H5C),
  C1D(H1D), C2D(H2D), C3D(H3D), C4D(H4D), C5D(H5D), C1E(H1E), C2E(H2E),
 C3E(H3E), C4E(H4E), C5E(H5E), C1F(H1F), C2F(H2F), C3F(H3F), C4F(H4F), C5F(H5F),
  C1G(H1G), C2G(H2G), C3G(H3G), C4G(H4G), C5G(H5G)
5.b Secondary CH2 refined with riding coordinates:
 C6A(H6AA,H6AB), C6B(H6BA,H6BB), C6C(H6CA,H6CB), C6D(H6DA,H6DB), C6E(H6EA,
 H6EB), C6F(H6FA,H6FB), C6G(H6GA,H6GB)
;
_olex2_submission_special_instructions 'No special instructions were received'

loop_
_space_group_symop_operation_xyz
'x, y, z'
'-x+1/2, -y, z+1/2'
'-x, y+1/2, -z+1/2'
'x+1/2, -y+1/2, -z'

loop_
_atom_site_label
_atom_site_type_symbol
_atom_site_fract_x
_atom_site_fract_y
_atom_site_fract_z
_atom_site_U_iso_or_equiv
_atom_site_adp_type
_atom_site_occupancy
_atom_site_site_symmetry_order
_atom_site_calc_flag
_atom_site_refinement_flags_posn
_atom_site_refinement_flags_adp
_atom_site_refinement_flags_occupancy
_atom_site_disorder_assembly
_atom_site_disorder_group
Mo1 Mo 0.12406(6) 0.53278(3) 0.04184(3) 0.03185(17) Uani 1 1 d . . . . .
Mo2 Mo -0.03064(5) 0.60666(3) 0.09607(3) 0.03370(18) Uani 1 1 d . . . . .
Mo3 Mo 0.08942(6) 0.44819(3) 0.13619(3) 0.03675(19) Uani 1 1 d . . . . .
Mo4 Mo 0.30629(6) 0.48979(4) 0.10775(3) 0.03558(18) Uani 1 1 d . . . . .
Mo5 Mo 0.00711(6) 0.64686(4) 0.20716(3) 0.0407(2) Uani 1 1 d . . . . .
Mo6 Mo 0.14248(7) 0.49082(4) 0.24306(3) 0.0433(2) Uani 1 1 d . . . . .
Mo7 Mo 0.35125(6) 0.61998(4) 0.11483(3) 0.03670(19) Uani 1 1 d . . . . .
Mo8 Mo 0.20083(7) 0.70203(4) 0.16143(4) 0.0406(2) Uani 1 1 d . . . . .
Mo9 Mo 0.21059(6) 0.61684(5) 0.25834(3) 0.0427(2) Uani 1 1 d . . . . .
Mn1 Mn 0.15670(9) 0.57328(6) 0.15179(5) 0.0270(3) Uani 1 1 d . . . . .
Na1 Na 0.4374(5) 0.6960(4) 0.2281(3) 0.0412(18) Uani 0.5 1 d . . P . .
Na2 Na 0.4305(8) 0.5232(8) 0.2336(4) 0.069(4) Uani 0.4 1 d . . P . .
Na3 Na 0.2861(6) 0.3635(4) 0.1920(3) 0.046(2) Uani 0.5 1 d . . P . .
Na4 Na -0.003(2) 0.5973(16) 0.3319(9) 0.100(12) Uani 0.25 1 d . . P . .
Na5 Na -0.0096(12) 0.8013(8) 0.0866(8) 0.063(5) Uani 0.3 1 d . . P . .
Na6 Na 0.0582(5) 0.4599(4) 0.3779(3) 0.0368(16) Uani 0.5 1 d . . P . .
Na7 Na 0.2518(11) 0.3456(6) 0.3089(5) 0.045(3) Uani 0.3 1 d . . P . .
Na8 Na 0.2076(12) 0.3483(7) 0.4551(7) 0.057(4) Uani 0.3 1 d . . P . .
O1 O -0.1151(5) 0.5634(4) 0.0755(3) 0.0476(18) Uani 1 1 d . U . . .
O2 O 0.0415(6) 0.4927(4) 0.0145(3) 0.0468(17) Uani 1 1 d . U . . .
O3 O -0.0092(6) 0.4285(4) 0.1068(3) 0.0544(19) Uani 1 1 d . U . . .
O4 O 0.2068(6) 0.5432(3) -0.0019(3) 0.0447(16) Uani 1 1 d . U . . .
O5 O 0.0603(5) 0.6022(3) 0.0434(3) 0.0360(13) Uani 1 1 d . U . . .
O6 O -0.0710(6) 0.6725(4) 0.0843(3) 0.054(2) Uani 1 1 d . U . . .
O7 O -0.0675(5) 0.6028(3) 0.1663(3) 0.0414(15) Uani 1 1 d . U . . .
O8 O 0.0624(4) 0.5365(3) 0.1160(2) 0.0299(11) Uani 1 1 d . U . . .
O9 O 0.1785(5) 0.4670(3) 0.0795(2) 0.0351(13) Uani 1 1 d . U . . .
O10 O 0.1467(7) 0.3886(4) 0.1489(3) 0.0573(18) Uani 1 1 d . U . . .
O11 O 0.0453(6) 0.4657(4) 0.1994(3) 0.0467(15) Uani 1 1 d . U . . .
O12 O -0.0363(7) 0.7111(4) 0.1957(4) 0.060(2) Uani 1 1 d . U . . .
O13 O -0.0359(6) 0.6309(4) 0.2634(3) 0.0569(18) Uani 1 1 d . U . . .
O14 O 0.0903(5) 0.6402(3) 0.1400(2) 0.0339(12) Uani 1 1 d . U . . .
O15 O 0.1021(5) 0.5747(3) 0.2148(2) 0.0367(12) Uani 1 1 d . U . . .
O16 O 0.2296(4) 0.5685(3) 0.0946(2) 0.0308(11) Uani 1 1 d . U . . .
O17 O 0.2023(5) 0.5019(3) 0.1677(3) 0.0354(12) Uani 1 1 d . U . . .
O18 O 0.3546(6) 0.4847(4) 0.0506(3) 0.0492(18) Uani 1 1 d . U . . .
O19 O 0.3414(6) 0.4300(4) 0.1365(4) 0.0547(18) Uani 1 1 d . U . . .
O20 O 0.2035(7) 0.4306(4) 0.2517(4) 0.0623(18) Uani 1 1 d . U . . .
O21 O 0.0748(7) 0.4974(5) 0.2944(3) 0.0617(18) Uani 1 1 d . U . . .
O22 O 0.1279(7) 0.7541(3) 0.1416(4) 0.0552(18) Uani 1 1 d . U . . .
O23 O 0.2665(5) 0.6821(3) 0.1042(3) 0.0420(14) Uani 1 1 d . U . . .
O24 O 0.1347(5) 0.6800(3) 0.2250(3) 0.0422(14) Uani 1 1 d . U . . .
O25 O 0.1507(7) 0.6224(4) 0.3119(3) 0.0596(18) Uani 1 1 d . U . . .
O26 O 0.2449(6) 0.5402(4) 0.2602(3) 0.0482(15) Uani 1 1 d . U . . .
O27 O 0.3827(5) 0.5446(3) 0.1360(3) 0.0413(14) Uani 1 1 d . U . . .
O28 O 0.3946(6) 0.6186(4) 0.0569(3) 0.0528(19) Uani 1 1 d . U . . .
O29 O 0.2522(5) 0.6183(3) 0.1779(3) 0.0367(12) Uani 1 1 d . U . . .
O30 O 0.2853(6) 0.7367(4) 0.1927(4) 0.0564(18) Uani 1 1 d . U . . .
O31 O 0.4342(6) 0.6520(4) 0.1510(3) 0.0560(18) Uani 1 1 d . U . . .
O32 O 0.3130(7) 0.6504(4) 0.2702(3) 0.0575(18) Uani 1 1 d . U . . .
O1W O 0.5604(9) 0.7434(6) 0.1856(6) 0.093(4) Uani 1 1 d . U . . .
O2W O 0.4511(12) 0.7638(7) 0.2894(7) 0.115(4) Uani 1 1 d . U . . .
O3W O 0.5255(10) 0.6192(7) 0.2654(5) 0.094(3) Uani 1 1 d . U . . .
O4W O 0.3929(9) 0.3457(6) 0.2564(6) 0.091(3) Uani 1 1 d . U . . .
O5W O 0.0901(10) 0.3766(5) 0.3407(5) 0.085(3) Uani 1 1 d . U . . .
O6W O -0.1486(6) 0.7549(3) 0.0554(3) 0.0485(18) Uani 1 1 d . U . . .
O7W O -0.1637(14) 0.5653(10) 0.3387(8) 0.141(6) Uani 1 1 d . U . . .
O8W O 0.0312(11) 0.5579(7) 0.3917(6) 0.104(3) Uani 1 1 d . U . . .
O9W O 0.0684(10) 0.4403(6) 0.4623(5) 0.090(3) Uani 1 1 d . U . . .
O10W O 0.1958(12) 0.2654(6) 0.3591(7) 0.107(4) Uani 1 1 d . U . . .
O11W O 0.2082(9) 0.2956(6) 0.2356(6) 0.090(3) Uani 1 1 d . U . . .
O1A O 0.5366(6) 0.4017(4) 0.3937(3) 0.0512(18) Uani 1 1 d . U . . .
O2A O 0.3478(8) 0.3746(5) 0.3832(5) 0.074(2) Uani 1 1 d . U . . .
O3A O 0.2217(7) 0.4697(5) 0.3926(4) 0.067(2) Uani 1 1 d . U . . .
O4A O 0.4345(8) 0.5310(5) 0.3440(4) 0.069(2) Uani 1 1 d . U . . .
O5A O 0.6272(15) 0.5630(9) 0.3449(9) 0.141(6) Uani 1 1 d . U . . .
C1A C 0.4722(10) 0.4365(6) 0.3654(5) 0.058(2) Uani 1 1 d . U . . .
H1A H 0.469218 0.423023 0.330965 0.070 Uiso 1 1 calc R U . . .
C2A C 0.3798(10) 0.4313(6) 0.3886(5) 0.055(2) Uani 1 1 d . U . . .
H2A H 0.386725 0.439226 0.424123 0.066 Uiso 1 1 calc R U . . .
C3A C 0.3092(10) 0.4721(6) 0.3674(4) 0.055(2) Uani 1 1 d . U . . .
H3A H 0.297622 0.460974 0.332892 0.066 Uiso 1 1 calc R U . . .
C4A C 0.3487(10) 0.5299(6) 0.3665(5) 0.059(2) Uani 1 1 d . U . . .
H4A H 0.305490 0.554375 0.347983 0.071 Uiso 1 1 calc R U . . .
C5A C 0.5034(11) 0.4970(6) 0.3662(5) 0.063(2) Uani 1 1 d . U . . .
H5A H 0.514468 0.509171 0.400512 0.075 Uiso 1 1 calc R U . . .
C6A C 0.5928(13) 0.5083(8) 0.3340(7) 0.077(3) Uani 1 1 d . U . . .
H6AA H 0.640903 0.480369 0.341273 0.093 Uiso 1 1 calc R U . . .
H6AB H 0.576957 0.505562 0.298958 0.093 Uiso 1 1 calc R U . . .
O1B O 0.3519(6) 0.5476(4) 0.4144(3) 0.0522(18) Uani 1 1 d . U . . .
O2B O 0.1812(6) 0.5649(4) 0.4619(3) 0.0526(19) Uani 1 1 d . U . . .
O3B O 0.1842(11) 0.6549(7) 0.5320(6) 0.103(4) Uani 1 1 d . U . . .
O4B O 0.3591(9) 0.6979(5) 0.4446(4) 0.076(3) Uani 1 1 d . U . . .
O5B O 0.5233(17) 0.6906(10) 0.3832(9) 0.159(6) Uani 1 1 d . U . . .
C1B C 0.3173(9) 0.6035(5) 0.4246(5) 0.052(2) Uani 1 1 d . U . . .
H1B H 0.277640 0.616098 0.396899 0.062 Uiso 1 1 calc R U . . .
C2B C 0.2609(10) 0.5994(5) 0.4691(5) 0.054(2) Uani 1 1 d . U . . .
H2B H 0.299623 0.583456 0.495806 0.064 Uiso 1 1 calc R U . . .
C3B C 0.2305(12) 0.6573(7) 0.4836(6) 0.070(3) Uani 1 1 d . U . . .
H3B H 0.185149 0.671239 0.458943 0.084 Uiso 1 1 calc R U . . .
C4B C 0.3090(12) 0.6992(7) 0.4884(6) 0.069(2) Uani 1 1 d . U . . .
H4B H 0.283066 0.736956 0.493864 0.083 Uiso 1 1 calc R U . . .
C5B C 0.3951(12) 0.6430(7) 0.4314(7) 0.069(3) Uani 1 1 d . U . . .
H5B H 0.438067 0.629285 0.457308 0.083 Uiso 1 1 calc R U . . .
C6B C 0.4519(13) 0.6551(8) 0.3815(7) 0.080(3) Uani 1 1 d . U . . .
H6BA H 0.475671 0.619324 0.369289 0.097 Uiso 1 1 calc R U . . .
H6BB H 0.407328 0.669023 0.357078 0.097 Uiso 1 1 calc R U . . .
O1C O 0.3686(9) 0.6844(5) 0.5278(5) 0.081(3) Uani 1 1 d . U . . .
O2C O 0.2671(12) 0.7602(8) 0.5938(7) 0.119(5) Uani 1 1 d . U . . .
O3C O 0.3764(14) 0.7956(8) 0.6739(7) 0.124(5) Uani 1 1 d . U . . .
O4C O 0.5621(12) 0.7583(6) 0.5873(6) 0.104(3) Uani 1 1 d . U . . .
O5C O 0.5599(18) 0.7473(11) 0.4797(8) 0.160(6) Uani 1 1 d . U . . .
C1C C 0.4191(14) 0.7316(7) 0.5513(7) 0.080(3) Uani 1 1 d . U . . .
H1C H 0.417568 0.764837 0.529726 0.096 Uiso 1 1 calc R U . . .
C2C C 0.3632(14) 0.7431(8) 0.6004(8) 0.083(3) Uani 1 1 d . U . . .
H2C H 0.362759 0.708004 0.619538 0.100 Uiso 1 1 calc R U . . .
C3C C 0.4229(14) 0.7863(7) 0.6298(8) 0.081(3) Uani 1 1 d . U . . .
H3C H 0.422462 0.821756 0.611064 0.097 Uiso 1 1 calc R U . . .
C4C C 0.5240(14) 0.7679(7) 0.6349(7) 0.078(2) Uani 1 1 d . U . . .
H4C H 0.560335 0.797416 0.651691 0.094 Uiso 1 1 calc R U . . .
C5C C 0.5138(14) 0.7162(8) 0.5620(8) 0.084(3) Uani 1 1 d . U . . .
H5C H 0.511282 0.683405 0.584112 0.101 Uiso 1 1 calc R U . . .
C6C C 0.5702(15) 0.7003(9) 0.5193(8) 0.093(3) Uani 1 1 d . U . . .
H6CA H 0.548355 0.664607 0.505940 0.111 Uiso 1 1 calc R U . . .
H6CB H 0.635888 0.696186 0.528817 0.111 Uiso 1 1 calc R U . . .
O1D O 0.5241(10) 0.7224(5) 0.6621(5) 0.089(3) Uani 1 1 d . U . . .
O2D O 0.4785(10) 0.6853(6) 0.7562(5) 0.091(4) Uani 1 1 d . U . . .
O3D O 0.5999(8) 0.6027(5) 0.7905(4) 0.070(3) Uani 1 1 d . U . . .
O4D O 0.7549(7) 0.6822(4) 0.7111(4) 0.060(2) Uani 1 1 d . U . . .
O5D O 0.8226(15) 0.7185(7) 0.6247(6) 0.123(6) Uani 1 1 d . U . . .
C1D C 0.5963(12) 0.7167(6) 0.6945(6) 0.066(2) Uani 1 1 d . U . . .
H1D H 0.603767 0.751775 0.713336 0.079 Uiso 1 1 calc R U . . .
C2D C 0.5620(11) 0.6688(6) 0.7301(6) 0.063(3) Uani 1 1 d . U . . .
H2D H 0.545368 0.636399 0.709379 0.076 Uiso 1 1 calc R U . . .
C3D C 0.6321(10) 0.6504(5) 0.7644(5) 0.057(2) Uani 1 1 d . U . . .
H3D H 0.642732 0.680713 0.788455 0.068 Uiso 1 1 calc R U . . .
C4D C 0.7243(10) 0.6374(5) 0.7397(5) 0.054(2) Uani 1 1 d . U . . .
H4D H 0.771765 0.628747 0.765014 0.065 Uiso 1 1 calc R U . . .
C5D C 0.6931(11) 0.6983(6) 0.6737(6) 0.063(2) Uani 1 1 d . U . . .
H5D H 0.683853 0.666484 0.650913 0.075 Uiso 1 1 calc R U . . .
C6D C 0.7417(12) 0.7422(7) 0.6481(7) 0.073(3) Uani 1 1 d . U . . .
H6DA H 0.700683 0.759091 0.623417 0.087 Uiso 1 1 calc R U . . .
H6DB H 0.760785 0.771245 0.671418 0.087 Uiso 1 1 calc R U . . .
O1E O 0.7106(6) 0.5901(4) 0.7092(3) 0.0522(18) Uani 1 1 d . U . . .
O2E O 0.6405(7) 0.4921(4) 0.7442(4) 0.061(2) Uani 1 1 d . U . . .
O3E O 0.7314(6) 0.3922(4) 0.7106(4) 0.058(2) Uani 1 1 d . U . . .
O4E O 0.9051(6) 0.4974(4) 0.6799(4) 0.060(2) Uani 1 1 d . U . . .
O5E O 0.9650(8) 0.5800(6) 0.7376(5) 0.082(3) Uani 1 1 d . U . . .
C1E C 0.7694(9) 0.5455(5) 0.7154(5) 0.052(2) Uani 1 1 d . U . . .
H1E H 0.794100 0.545947 0.749472 0.063 Uiso 1 1 calc R U . . .
C2E C 0.7113(8) 0.4933(5) 0.7082(5) 0.050(2) Uani 1 1 d . U . . .
H2E H 0.683327 0.493089 0.674890 0.060 Uiso 1 1 calc R U . . .
C3E C 0.7807(8) 0.4437(5) 0.7139(5) 0.051(2) Uani 1 1 d . U . . .
H3E H 0.810527 0.446093 0.746728 0.061 Uiso 1 1 calc R U . . .
C4E C 0.8554(8) 0.4476(5) 0.6752(5) 0.050(2) Uani 1 1 d . U . . .
H4E H 0.899362 0.416098 0.679676 0.060 Uiso 1 1 calc R U . . .
C5E C 0.8527(10) 0.5451(6) 0.6788(5) 0.057(2) Uani 1 1 d . U . . .
H5E H 0.827595 0.549814 0.645103 0.068 Uiso 1 1 calc R U . . .
C6E C 0.9229(11) 0.5912(7) 0.6884(6) 0.068(3) Uani 1 1 d . U . . .
H6EA H 0.971411 0.591201 0.662884 0.082 Uiso 1 1 calc R U . . .
H6EB H 0.891849 0.627659 0.688183 0.082 Uiso 1 1 calc R U . . .
O1F O 0.8126(6) 0.4420(4) 0.6298(3) 0.0491(17) Uani 1 1 d . U . . .
O2F O 0.8160(8) 0.3239(4) 0.6402(4) 0.065(2) Uani 1 1 d . U . . .
O3F O 0.8077(8) 0.2641(4) 0.5543(4) 0.067(2) Uani 1 1 d . U . . .
O4F O 0.8975(6) 0.3997(4) 0.5111(4) 0.060(2) Uani 1 1 d . U . . .
O5F O 0.9075(14) 0.5149(7) 0.5003(6) 0.117(5) Uani 1 1 d . U . . .
C1F C 0.8586(8) 0.4086(5) 0.5963(5) 0.049(2) Uani 1 1 d . U . . .
H1F H 0.924217 0.403704 0.606927 0.059 Uiso 1 1 calc R U . . .
C2F C 0.8119(9) 0.3523(5) 0.5936(5) 0.051(2) Uani 1 1 d . U . . .
H2F H 0.745483 0.357678 0.584557 0.061 Uiso 1 1 calc R U . . .
C3F C 0.8559(10) 0.3158(6) 0.5568(5) 0.056(2) Uani 1 1 d . U . . .
H3F H 0.921685 0.308914 0.566269 0.068 Uiso 1 1 calc R U . . .
C4F C 0.8535(9) 0.3479(6) 0.5048(5) 0.056(2) Uani 1 1 d . U . . .
H4F H 0.886223 0.325718 0.479381 0.068 Uiso 1 1 calc R U . . .
C5F C 0.8572(9) 0.4352(5) 0.5457(5) 0.050(2) Uani 1 1 d . U . . .
H5F H 0.791645 0.442629 0.536129 0.060 Uiso 1 1 calc R U . . .
C6F C 0.9140(12) 0.4913(7) 0.5437(6) 0.069(3) Uani 1 1 d . U . . .
H6FA H 0.890088 0.516966 0.568842 0.083 Uiso 1 1 calc R U . . .
H6FB H 0.979874 0.483799 0.551131 0.083 Uiso 1 1 calc R U . . .
O1G O 0.7585(6) 0.3545(4) 0.4923(3) 0.0555(19) Uani 1 1 d . U . . .
O2G O 0.6469(9) 0.2627(4) 0.4683(4) 0.069(3) Uani 1 1 d . U . . .
O3G O 0.5018(9) 0.2899(5) 0.3980(5) 0.077(3) Uani 1 1 d . U . . .
O4G O 0.6910(7) 0.3866(5) 0.3667(3) 0.062(2) Uani 1 1 d . U . . .
O5G O 0.8909(9) 0.4039(6) 0.3906(4) 0.079(3) Uani 1 1 d . U . . .
C1G C 0.7339(10) 0.3434(6) 0.4438(5) 0.058(2) Uani 1 1 d . U . . .
H1G H 0.780762 0.318612 0.428326 0.070 Uiso 1 1 calc R U . . .
C2G C 0.6388(10) 0.3147(6) 0.4456(5) 0.055(2) Uani 1 1 d . U . . .
H2G H 0.596798 0.338002 0.465988 0.067 Uiso 1 1 calc R U . . .
C3G C 0.5972(10) 0.3112(6) 0.3946(5) 0.058(2) Uani 1 1 d . U . . .
H3G H 0.634675 0.284427 0.375092 0.069 Uiso 1 1 calc R U . . .
C4G C 0.5979(10) 0.3658(6) 0.3687(5) 0.061(2) Uani 1 1 d . U . . .
H4G H 0.574756 0.360344 0.334723 0.073 Uiso 1 1 calc R U . . .
C5G C 0.7279(10) 0.3989(6) 0.4158(5) 0.060(2) Uani 1 1 d . U . . .
H5G H 0.681816 0.422848 0.432896 0.072 Uiso 1 1 calc R U . . .
C6G C 0.8172(11) 0.4331(7) 0.4087(6) 0.069(3) Uani 1 1 d . U . . .
H6GA H 0.803625 0.464065 0.386213 0.083 Uiso 1 1 calc R U . . .
H6GB H 0.835077 0.449252 0.440430 0.083 Uiso 1 1 calc R U . . .

loop_
_atom_site_aniso_label
_atom_site_aniso_U_11
_atom_site_aniso_U_22
_atom_site_aniso_U_33
_atom_site_aniso_U_23
_atom_site_aniso_U_13
_atom_site_aniso_U_12
Mo1 0.0367(4) 0.0332(4) 0.0257(3) -0.0039(3) -0.0001(3) 0.0030(3)
Mo2 0.0283(3) 0.0349(4) 0.0379(4) -0.0031(3) -0.0004(3) 0.0039(3)
Mo3 0.0405(4) 0.0313(4) 0.0384(4) 0.0029(3) -0.0019(3) -0.0064(3)
Mo4 0.0319(4) 0.0373(4) 0.0375(4) -0.0031(3) 0.0005(3) 0.0058(3)
Mo5 0.0328(4) 0.0463(5) 0.0430(5) -0.0169(4) 0.0087(3) -0.0004(3)
Mo6 0.0468(5) 0.0527(5) 0.0303(4) 0.0076(4) -0.0017(3) -0.0058(4)
Mo7 0.0281(4) 0.0421(4) 0.0399(4) -0.0049(3) 0.0047(3) -0.0054(3)
Mo8 0.0429(5) 0.0327(4) 0.0461(5) -0.0109(3) 0.0069(4) -0.0066(3)
Mo9 0.0395(4) 0.0589(5) 0.0298(4) -0.0118(4) -0.0011(3) -0.0067(4)
Mn1 0.0259(6) 0.0299(6) 0.0253(6) -0.0040(5) 0.0016(5) -0.0014(5)
Na1 0.027(3) 0.057(5) 0.040(4) -0.017(4) 0.003(3) -0.008(3)
Na2 0.037(6) 0.137(14) 0.033(5) 0.009(7) 0.002(4) 0.033(7)
Na3 0.042(4) 0.042(4) 0.055(5) 0.019(4) -0.014(4) 0.003(3)
Na4 0.10(2) 0.15(3) 0.050(13) 0.027(16) 0.035(14) 0.04(2)
Na5 0.045(8) 0.055(9) 0.089(13) 0.015(9) 0.005(9) -0.005(7)
Na6 0.039(4) 0.047(4) 0.024(3) 0.001(3) -0.003(3) -0.002(3)
Na7 0.053(8) 0.039(7) 0.044(7) 0.009(6) -0.004(6) -0.022(6)
Na8 0.055(9) 0.038(7) 0.080(11) -0.010(7) 0.009(8) -0.015(7)
O1 0.032(3) 0.056(4) 0.055(4) -0.010(4) -0.007(3) -0.004(3)
O2 0.043(4) 0.054(4) 0.043(4) -0.011(3) -0.004(3) -0.001(3)
O3 0.052(4) 0.048(4) 0.063(5) 0.001(4) -0.006(4) -0.013(3)
O4 0.050(4) 0.054(4) 0.030(3) -0.006(3) 0.003(3) -0.001(3)
O5 0.038(3) 0.033(3) 0.037(3) 0.001(3) 0.000(3) 0.006(2)
O6 0.053(4) 0.049(4) 0.059(5) 0.005(4) 0.001(4) 0.020(4)
O7 0.035(3) 0.044(3) 0.044(3) -0.011(3) 0.006(3) 0.000(3)
O8 0.031(2) 0.030(2) 0.029(2) -0.004(2) -0.001(2) -0.002(2)
O9 0.040(3) 0.031(3) 0.035(3) -0.003(2) -0.002(2) 0.002(2)
O10 0.066(4) 0.046(4) 0.060(4) 0.012(3) -0.008(4) -0.004(3)
O11 0.050(3) 0.052(3) 0.038(3) 0.010(3) 0.003(3) -0.010(3)
O12 0.057(5) 0.052(4) 0.071(5) -0.026(4) 0.005(4) 0.010(4)
O13 0.049(4) 0.074(4) 0.047(4) -0.018(3) 0.013(3) -0.004(3)
O14 0.033(3) 0.033(3) 0.036(3) -0.009(2) 0.004(2) 0.001(2)
O15 0.033(3) 0.046(3) 0.031(3) -0.005(2) 0.005(2) -0.005(2)
O16 0.030(2) 0.033(3) 0.029(2) -0.005(2) 0.003(2) -0.003(2)
O17 0.037(3) 0.033(3) 0.036(3) 0.002(2) -0.002(2) 0.001(2)
O18 0.040(4) 0.059(4) 0.049(4) -0.012(4) 0.006(3) 0.000(3)
O19 0.053(4) 0.050(4) 0.061(4) 0.005(3) -0.002(3) 0.012(3)
O20 0.066(4) 0.063(4) 0.057(4) 0.013(3) -0.008(3) -0.004(3)
O21 0.065(4) 0.075(4) 0.045(3) 0.005(3) 0.001(3) -0.005(3)
O22 0.060(4) 0.038(3) 0.068(4) -0.011(3) 0.003(4) 0.000(3)
O23 0.046(3) 0.038(3) 0.042(3) -0.008(3) 0.005(3) -0.005(3)
O24 0.041(3) 0.045(3) 0.041(3) -0.016(3) 0.007(3) -0.006(3)
O25 0.060(4) 0.075(4) 0.044(3) -0.014(3) 0.006(3) -0.001(4)
O26 0.046(3) 0.061(3) 0.038(3) 0.001(3) -0.002(3) -0.001(3)
O27 0.034(3) 0.048(3) 0.041(3) -0.003(3) -0.004(3) 0.003(3)
O28 0.048(4) 0.062(5) 0.048(4) -0.005(4) 0.015(3) 0.001(4)
O29 0.032(2) 0.041(3) 0.038(3) -0.008(2) -0.001(2) -0.004(2)
O30 0.054(4) 0.055(4) 0.061(4) -0.017(3) 0.001(3) -0.017(3)
O31 0.043(3) 0.068(4) 0.057(4) -0.016(3) 0.002(3) -0.011(3)
O32 0.051(4) 0.067(4) 0.054(4) -0.017(3) -0.004(3) -0.009(3)
O1W 0.068(6) 0.093(8) 0.116(9) 0.028(7) 0.023(6) 0.020(6)
O2W 0.103(8) 0.092(8) 0.149(10) -0.009(8) 0.029(8) -0.012(7)
O3W 0.088(6) 0.104(6) 0.089(6) -0.004(5) 0.002(5) 0.006(5)
O4W 0.083(6) 0.088(6) 0.102(6) 0.005(6) -0.013(6) -0.006(5)
O5W 0.094(5) 0.081(5) 0.080(5) 0.004(5) -0.016(5) 0.003(5)
O6W 0.051(4) 0.033(4) 0.061(5) 0.009(3) -0.002(4) 0.013(3)
O7W 0.110(11) 0.174(14) 0.137(12) -0.006(12) 0.024(10) -0.030(11)
O8W 0.099(6) 0.109(6) 0.105(6) -0.004(6) -0.007(6) 0.002(5)
O9W 0.088(6) 0.097(6) 0.085(6) 0.003(6) -0.002(5) -0.001(6)
O10W 0.101(9) 0.086(8) 0.135(10) 0.023(8) -0.005(9) 0.000(7)
O11W 0.080(6) 0.085(6) 0.106(6) 0.003(6) -0.004(5) -0.015(5)
O1A 0.060(4) 0.055(4) 0.038(3) -0.005(3) 0.003(3) 0.016(3)
O2A 0.071(5) 0.063(5) 0.088(5) -0.021(5) -0.007(5) 0.000(4)
O3A 0.062(4) 0.075(4) 0.065(4) -0.013(4) -0.011(4) 0.003(4)
O4A 0.077(5) 0.079(5) 0.051(4) 0.008(4) 0.010(4) 0.015(4)
O5A 0.125(11) 0.117(11) 0.180(13) -0.001(10) 0.044(11) -0.027(9)
C1A 0.063(5) 0.070(5) 0.041(4) -0.002(4) 0.001(4) 0.017(4)
C2A 0.061(5) 0.062(5) 0.042(4) -0.009(4) -0.006(4) 0.015(4)
C3A 0.063(5) 0.062(5) 0.041(4) -0.009(4) -0.010(4) 0.018(4)
C4A 0.065(4) 0.066(4) 0.046(4) 0.005(4) -0.003(4) 0.012(4)
C5A 0.067(5) 0.069(5) 0.053(5) 0.006(4) 0.006(4) 0.014(5)
C6A 0.077(6) 0.080(6) 0.074(6) 0.003(6) 0.012(6) 0.016(6)
O1B 0.056(4) 0.062(4) 0.038(3) 0.012(3) -0.007(3) 0.010(4)
O2B 0.050(4) 0.056(4) 0.052(4) -0.001(4) -0.004(4) -0.010(4)
O3B 0.099(8) 0.101(8) 0.109(9) -0.034(7) 0.023(7) -0.014(7)
O4B 0.091(6) 0.058(5) 0.079(6) 0.012(4) -0.014(5) -0.023(5)
O5B 0.149(11) 0.157(11) 0.173(11) 0.014(10) 0.021(10) -0.039(10)
C1B 0.057(4) 0.049(4) 0.051(4) 0.009(4) -0.013(4) 0.000(4)
C2B 0.060(5) 0.048(5) 0.053(5) 0.005(4) -0.012(4) -0.007(4)
C3B 0.072(6) 0.063(5) 0.074(6) 0.000(5) -0.013(5) -0.001(5)
C4B 0.076(5) 0.058(5) 0.072(5) -0.002(4) -0.015(5) -0.006(4)
C5B 0.069(5) 0.063(5) 0.076(5) 0.009(5) -0.004(5) -0.007(5)
C6B 0.077(6) 0.079(6) 0.085(6) -0.001(6) 0.006(6) -0.014(6)
O1C 0.098(6) 0.059(5) 0.086(6) 0.009(5) -0.032(5) -0.017(5)
O2C 0.117(10) 0.112(10) 0.129(10) -0.015(9) -0.050(9) 0.019(8)
O3C 0.129(10) 0.111(9) 0.132(10) 0.011(9) -0.032(9) 0.006(9)
O4C 0.109(7) 0.081(6) 0.122(8) 0.012(6) -0.030(7) -0.031(6)
O5C 0.166(12) 0.165(12) 0.147(11) 0.010(11) -0.004(11) -0.030(11)
C1C 0.089(6) 0.060(5) 0.090(6) 0.003(5) -0.021(5) -0.007(5)
C2C 0.093(6) 0.064(6) 0.092(6) 0.001(5) -0.024(6) -0.004(5)
C3C 0.088(6) 0.060(5) 0.093(6) -0.010(5) -0.023(6) -0.003(5)
C4C 0.088(5) 0.058(4) 0.088(5) -0.001(4) -0.021(5) -0.006(4)
C5C 0.088(6) 0.071(5) 0.094(6) -0.005(5) -0.022(6) -0.012(5)
C6C 0.093(7) 0.083(6) 0.102(7) -0.001(6) -0.019(6) -0.012(6)
O1D 0.104(7) 0.055(5) 0.109(7) 0.007(5) -0.028(6) -0.014(5)
O2D 0.094(8) 0.081(7) 0.098(8) -0.027(7) 0.007(7) 0.006(6)
O3D 0.084(6) 0.081(6) 0.046(5) -0.007(4) 0.015(5) -0.022(5)
O4D 0.066(5) 0.055(4) 0.060(5) -0.005(4) -0.006(4) -0.017(4)
O5D 0.159(14) 0.105(10) 0.106(11) 0.029(9) 0.033(10) -0.032(10)
C1D 0.077(5) 0.044(4) 0.077(5) -0.007(4) -0.011(5) -0.009(4)
C2D 0.069(5) 0.044(5) 0.076(6) -0.012(5) -0.005(5) -0.007(4)
C3D 0.067(5) 0.043(4) 0.059(5) -0.018(4) -0.004(5) -0.010(4)
C4D 0.061(4) 0.043(4) 0.059(4) -0.011(4) -0.007(4) -0.009(4)
C5D 0.075(5) 0.045(4) 0.068(5) -0.001(4) -0.007(5) -0.016(4)
C6D 0.080(6) 0.057(5) 0.081(6) 0.005(5) -0.006(6) -0.010(5)
O1E 0.055(4) 0.052(4) 0.050(4) -0.014(3) -0.003(3) -0.014(3)
O2E 0.061(5) 0.060(5) 0.061(5) -0.009(4) 0.013(4) -0.017(4)
O3E 0.049(4) 0.052(5) 0.072(5) 0.003(4) -0.013(4) -0.006(4)
O4E 0.045(4) 0.066(5) 0.069(5) -0.018(4) -0.002(4) -0.011(4)
O5E 0.066(5) 0.092(6) 0.089(6) -0.019(6) -0.012(5) -0.015(5)
C1E 0.052(4) 0.048(4) 0.057(4) -0.010(4) -0.001(4) -0.011(4)
C2E 0.043(4) 0.050(5) 0.057(5) -0.013(4) -0.004(4) -0.008(4)
C3E 0.047(4) 0.051(5) 0.054(5) -0.009(4) -0.014(4) -0.008(4)
C4E 0.042(4) 0.050(4) 0.059(4) -0.009(4) -0.010(4) -0.006(4)
C5E 0.056(5) 0.057(5) 0.059(5) -0.010(4) -0.002(4) -0.012(4)
C6E 0.062(5) 0.064(6) 0.079(6) -0.014(5) 0.004(5) -0.014(5)
O1F 0.040(3) 0.057(4) 0.050(4) -0.009(3) -0.009(3) 0.000(3)
O2F 0.079(6) 0.058(5) 0.057(5) 0.006(4) -0.013(5) 0.008(5)
O3F 0.075(6) 0.054(5) 0.073(6) -0.009(4) 0.005(5) 0.007(5)
O4F 0.048(4) 0.073(5) 0.059(4) -0.003(4) 0.004(4) 0.010(4)
O5F 0.156(13) 0.088(9) 0.105(10) 0.009(8) 0.013(10) -0.023(10)
C1F 0.040(4) 0.051(4) 0.056(4) -0.001(4) -0.008(4) 0.007(4)
C2F 0.046(4) 0.056(5) 0.051(5) -0.001(4) -0.009(4) 0.006(4)
C3F 0.053(5) 0.055(5) 0.061(5) -0.003(4) -0.004(4) 0.018(4)
C4F 0.052(4) 0.060(4) 0.057(4) -0.005(4) -0.002(4) 0.013(4)
C5F 0.042(4) 0.052(4) 0.054(5) -0.002(4) -0.005(4) 0.000(4)
C6F 0.066(6) 0.072(6) 0.071(6) 0.001(6) 0.002(6) -0.005(6)
O1G 0.051(4) 0.066(5) 0.049(4) -0.009(4) -0.002(3) 0.018(4)
O2G 0.097(7) 0.044(5) 0.067(6) -0.007(4) -0.019(5) 0.008(5)
O3G 0.077(6) 0.072(6) 0.083(7) 0.002(5) -0.013(6) -0.005(5)
O4G 0.063(4) 0.083(5) 0.041(4) -0.007(4) 0.003(4) 0.012(4)
O5G 0.076(5) 0.095(6) 0.065(5) -0.008(5) -0.005(5) -0.001(5)
C1G 0.058(5) 0.061(5) 0.056(5) -0.010(4) 0.001(4) 0.015(4)
C2G 0.063(5) 0.051(5) 0.052(5) -0.007(4) -0.002(4) 0.011(4)
C3G 0.068(5) 0.057(5) 0.049(5) -0.015(4) -0.004(4) 0.014(4)
C4G 0.065(4) 0.067(4) 0.050(4) -0.008(4) 0.000(4) 0.012(4)
C5G 0.060(5) 0.066(5) 0.054(5) -0.003(4) -0.002(4) 0.011(4)
C6G 0.065(6) 0.077(6) 0.065(6) -0.003(5) -0.006(5) 0.008(5)

loop_
_atom_type_symbol
_atom_type_description
_atom_type_scat_dispersion_real
_atom_type_scat_dispersion_imag
_atom_type_scat_source
C C 0.0033 0.0016 'International Tables Vol C Tables 4.2.6.8 and 6.1.1.4'
H H 0.0000 0.0000 'International Tables Vol C Tables 4.2.6.8 and 6.1.1.4'
Mn Mn 0.3368 0.7283 'International Tables Vol C Tables 4.2.6.8 and 6.1.1.4'
Mo Mo -1.6832 0.6857 'International Tables Vol C Tables 4.2.6.8 and 6.1.1.4'
Na Na 0.0362 0.0249 'International Tables Vol C Tables 4.2.6.8 and 6.1.1.4'
O O 0.0106 0.0060 'International Tables Vol C Tables 4.2.6.8 and 6.1.1.4'

loop_
_geom_angle_atom_site_label_1
_geom_angle_atom_site_label_2
_geom_angle_atom_site_label_3
_geom_angle
_geom_angle_site_symmetry_1
_geom_angle_site_symmetry_3
_geom_angle_publ_flag
O2 Mo1 O4 105.2(4) . . ?
O2 Mo1 O5 99.9(4) . . ?
O2 Mo1 O8 98.4(3) . . ?
O2 Mo1 O9 92.7(4) . . ?
O2 Mo1 O16 164.3(3) . . ?
O4 Mo1 O5 102.8(4) . . ?
O4 Mo1 O8 156.2(3) . . ?
O4 Mo1 O9 101.4(3) . . ?
O4 Mo1 O16 85.5(3) . . ?
O5 Mo1 O8 75.6(3) . . ?
O5 Mo1 O9 148.5(3) . . ?
O5 Mo1 O16 88.6(3) . . ?
O8 Mo1 O16 70.8(2) . . ?
O9 Mo1 O8 74.0(3) . . ?
O9 Mo1 O16 73.6(3) . . ?
O1 Mo2 O5 101.7(4) . . ?
O1 Mo2 O6 105.2(5) . . ?
O1 Mo2 O7 95.7(4) . . ?
O1 Mo2 O8 92.6(3) . . ?
O1 Mo2 O14 161.0(4) . . ?
O5 Mo2 O7 152.6(3) . . ?
O5 Mo2 O8 74.6(3) . . ?
O5 Mo2 O14 84.0(3) . . ?
O6 Mo2 O5 98.0(4) . . ?
O6 Mo2 O7 97.6(4) . . ?
O6 Mo2 O8 161.9(4) . . ?
O6 Mo2 O14 91.7(4) . . ?
O7 Mo2 O8 83.7(3) . . ?
O7 Mo2 O14 73.2(3) . . ?
O8 Mo2 O14 71.3(2) . . ?
O3 Mo3 O8 90.2(3) . . ?
O3 Mo3 O9 103.0(4) . . ?
O3 Mo3 O11 102.4(4) . . ?
O3 Mo3 O17 161.0(4) . . ?
O8 Mo3 O17 70.8(2) . . ?
O9 Mo3 O8 73.3(3) . . ?
O9 Mo3 O17 73.3(3) . . ?
O10 Mo3 O3 105.5(5) . . ?
O10 Mo3 O8 160.9(4) . . ?
O10 Mo3 O9 92.2(4) . . ?
O10 Mo3 O11 99.5(4) . . ?
O10 Mo3 O17 93.3(4) . . ?
O11 Mo3 O8 87.4(3) . . ?
O11 Mo3 O9 148.0(3) . . ?
O11 Mo3 O17 76.3(3) . . ?
O9 Mo4 O16 74.0(2) . . ?
O9 Mo4 O17 73.4(3) . . ?
O16 Mo4 O17 71.1(2) . . ?
O18 Mo4 O9 90.1(3) . . ?
O18 Mo4 O16 96.6(3) . . ?
O18 Mo4 O17 161.4(3) . . ?
O18 Mo4 O19 103.8(4) . . ?
O18 Mo4 O27 100.8(4) . . ?
O19 Mo4 O9 102.1(4) . . ?
O19 Mo4 O16 159.3(4) . . ?
O19 Mo4 O17 88.3(4) . . ?
O19 Mo4 O27 103.2(4) . . ?
O27 Mo4 O9 149.1(3) . . ?
O27 Mo4 O16 76.0(3) . . ?
O27 Mo4 O17 89.9(3) . . ?
O7 Mo5 Na4 110.6(7) . . ?
O7 Mo5 O14 76.9(3) . . ?
O7 Mo5 O15 88.0(3) . . ?
O7 Mo5 O24 150.4(3) . . ?
O12 Mo5 Na4 117.4(6) . . ?
O12 Mo5 O7 101.3(4) . . ?
O12 Mo5 O13 103.8(5) . . ?
O12 Mo5 O14 96.5(4) . . ?
O12 Mo5 O15 163.2(4) . . ?
O12 Mo5 O24 91.1(4) . . ?
O13 Mo5 Na4 19.8(6) . . ?
O13 Mo5 O7 101.6(4) . . ?
O13 Mo5 O14 159.5(4) . . ?
O13 Mo5 O15 87.8(4) . . ?
O13 Mo5 O24 101.4(4) . . ?
O14 Mo5 Na4 141.7(5) . . ?
O14 Mo5 O15 71.7(3) . . ?
O15 Mo5 Na4 71.1(5) . . ?
O24 Mo5 Na4 86.5(7) . . ?
O24 Mo5 O14 75.0(3) . . ?
O24 Mo5 O15 74.5(3) . . ?
O11 Mo6 O15 83.2(3) . . ?
O11 Mo6 O17 75.5(3) . . ?
O11 Mo6 O26 152.2(3) . . ?
O15 Mo6 O17 71.1(2) . . ?
O20 Mo6 O11 101.0(4) . . ?
O20 Mo6 O15 160.9(4) . . ?
O20 Mo6 O17 91.7(4) . . ?
O20 Mo6 O21 104.9(5) . . ?
O20 Mo6 O26 95.6(4) . . ?
O21 Mo6 O11 97.0(4) . . ?
O21 Mo6 O15 93.0(4) . . ?
O21 Mo6 O17 162.9(4) . . ?
O21 Mo6 O26 100.2(4) . . ?
O26 Mo6 O15 74.2(3) . . ?
O26 Mo6 O17 81.8(3) . . ?
O16 Mo7 O29 71.3(2) . . ?
O23 Mo7 O16 84.2(3) . . ?
O23 Mo7 O27 154.1(3) . . ?
O23 Mo7 O29 74.4(3) . . ?
O27 Mo7 O16 74.8(3) . . ?
O27 Mo7 O29 84.4(3) . . ?
O28 Mo7 O16 92.7(4) . . ?
O28 Mo7 O23 96.0(4) . . ?
O28 Mo7 O27 99.9(4) . . ?
O28 Mo7 O29 161.8(4) . . ?
O28 Mo7 O31 106.7(4) . . ?
O31 Mo7 O16 159.5(4) . . ?
O31 Mo7 O23 100.0(4) . . ?
O31 Mo7 O27 94.9(4) . . ?
O31 Mo7 O29 90.4(3) . . ?
O22 Mo8 O14 88.3(4) . . ?
O22 Mo8 O23 103.2(4) . . ?
O22 Mo8 O24 100.0(4) . . ?
O22 Mo8 O29 159.9(3) . . ?
O23 Mo8 O14 88.3(3) . . ?
O23 Mo8 O24 150.2(3) . . ?
O23 Mo8 O29 76.6(3) . . ?
O24 Mo8 O14 73.8(3) . . ?
O24 Mo8 O29 75.2(3) . . ?
O29 Mo8 O14 71.6(3) . . ?
O30 Mo8 O14 163.0(4) . . ?
O30 Mo8 O22 103.6(5) . . ?
O30 Mo8 O23 100.6(4) . . ?
O30 Mo8 O24 91.9(4) . . ?
O30 Mo8 O29 96.1(4) . . ?
O15 Mo9 Na4 69.4(6) . . ?
O15 Mo9 O29 70.9(2) . . ?
O24 Mo9 Na4 84.0(5) . . ?
O24 Mo9 O15 74.3(3) . . ?
O24 Mo9 O29 72.8(3) . . ?
O25 Mo9 Na4 28.7(7) . . ?
O25 Mo9 O15 98.1(4) . . ?
O25 Mo9 O24 93.0(4) . . ?
O25 Mo9 O26 100.6(4) . . ?
O25 Mo9 O29 163.9(4) . . ?
O25 Mo9 O32 103.6(5) . . ?
O26 Mo9 Na4 94.4(6) . . ?
O26 Mo9 O15 75.7(3) . . ?
O26 Mo9 O24 148.5(3) . . ?
O26 Mo9 O29 88.4(3) . . ?
O29 Mo9 Na4 138.1(6) . . ?
O32 Mo9 Na4 132.2(7) . . ?
O32 Mo9 O15 158.0(4) . . ?
O32 Mo9 O24 100.9(4) . . ?
O32 Mo9 O26 103.2(4) . . ?
O32 Mo9 O29 87.1(4) . . ?
O8 Mn1 O14 87.1(3) . . ?
O8 Mn1 O15 100.5(3) . . ?
O15 Mn1 O14 86.0(3) . . ?
O16 Mn1 O8 86.7(3) . . ?
O16 Mn1 O14 101.0(3) . . ?
O16 Mn1 O15 170.3(3) . . ?
O16 Mn1 O17 86.7(3) . . ?
O16 Mn1 O29 86.7(3) . . ?
O17 Mn1 O8 86.7(3) . . ?
O17 Mn1 O14 169.8(3) . . ?
O17 Mn1 O15 87.2(3) . . ?
O29 Mn1 O8 169.9(3) . . ?
O29 Mn1 O14 86.7(3) . . ?
O29 Mn1 O15 87.0(3) . . ?
O29 Mn1 O17 100.5(3) . . ?
O30 Na1 Na2 111.8(3) . . ?
O31 Na1 Na2 65.4(4) . . ?
O31 Na1 O30 79.6(4) . . ?
O31 Na1 O32 102.0(4) . . ?
O31 Na1 O1W 78.3(5) . . ?
O31 Na1 O3W 92.4(5) . . ?
O32 Na1 Na2 60.4(3) . . ?
O32 Na1 O30 73.8(4) . . ?
O32 Na1 O1W 178.9(6) . . ?
O32 Na1 O3W 80.8(5) . . ?
O1W Na1 Na2 120.6(5) . . ?
O1W Na1 O30 105.2(5) . . ?
O1W Na1 O3W 100.3(5) . . ?
O2W Na1 Na2 132.2(6) . . ?
O2W Na1 O30 94.2(6) . . ?
O2W Na1 O31 162.1(7) . . ?
O2W Na1 O32 92.3(5) . . ?
O2W Na1 O1W 87.2(6) . . ?
O2W Na1 O3W 100.6(7) . . ?
O3W Na1 Na2 41.1(4) . . ?
O3W Na1 O30 151.0(5) . . ?
O26 Na2 Na1 83.4(4) . . ?
O26 Na2 O27 89.2(4) . . ?
O26 Na2 O3W 105.2(6) . . ?
O26 Na2 O4E 163.5(6) . 2_664 ?
O26 Na2 O5E 127.5(7) . 2_664 ?
O27 Na2 Na1 77.7(4) . . ?
O27 Na2 O3W 105.1(7) . . ?
O27 Na2 O4E 75.1(4) . 2_664 ?
O27 Na2 O5E 108.7(6) . 2_664 ?
O3W Na2 Na1 35.0(4) . . ?
O3W Na2 O4E 84.2(6) . 2_664 ?
O3W Na2 O5E 116.0(6) . 2_664 ?
O4E Na2 Na1 97.8(5) 2_664 . ?
O4E Na2 O5E 55.7(4) 2_664 2_664 ?
O5E Na2 Na1 147.5(5) 2_664 . ?
O10 Na3 Na7 112.7(5) . . ?
O10 Na3 O20 76.5(4) . . ?
O19 Na3 Na7 140.8(5) . . ?
O19 Na3 O10 78.1(4) . . ?
O19 Na3 O20 97.8(4) . . ?
O19 Na3 O4W 112.5(6) . . ?
O20 Na3 Na7 52.8(4) . . ?
O4W Na3 Na7 49.4(5) . . ?
O4W Na3 O10 161.5(7) . . ?
O4W Na3 O20 86.7(5) . . ?
O11W Na3 Na7 47.8(5) . . ?
O11W Na3 O10 91.5(5) . . ?
O11W Na3 O19 168.7(6) . . ?
O11W Na3 O20 83.9(5) . . ?
O11W Na3 O4W 78.7(5) . . ?
Mo5 Na4 Mo9 54.1(3) . . ?
Mo5 Na4 Na6 128.0(9) . . ?
Na6 Na4 Mo9 96.0(7) . . ?
O13 Na4 Mo5 15.9(4) . . ?
O13 Na4 Mo9 69.8(7) . . ?
O13 Na4 Na6 135.5(15) . . ?
O13 Na4 O21 95.4(11) . . ?
O13 Na4 O25 84.7(10) . . ?
O13 Na4 O7W 88.5(14) . . ?
O21 Na4 Mo5 85.7(7) . . ?
O21 Na4 Mo9 65.6(5) . . ?
O21 Na4 Na6 42.4(5) . . ?
O25 Na4 Mo5 70.1(6) . . ?
O25 Na4 Mo9 20.4(3) . . ?
O25 Na4 Na6 95.0(10) . . ?
O25 Na4 O21 76.5(8) . . ?
O25 Na4 O7W 170.4(16) . . ?
O7W Na4 Mo5 102.2(11) . . ?
O7W Na4 Mo9 150.0(13) . . ?
O7W Na4 Na6 85.1(12) . . ?
O7W Na4 O21 97.5(15) . . ?
O8W Na4 Mo5 160.2(13) . . ?
O8W Na4 Mo9 108.1(13) . . ?
O8W Na4 Na6 37.8(9) . . ?
O8W Na4 O13 173(2) . . ?
O8W Na4 O21 78.0(12) . . ?
O8W Na4 O25 94.9(15) . . ?
O8W Na4 O7W 91.1(14) . . ?
Na8 Na5 Na6 66.5(5) 3 3 ?
O22 Na5 Na6 113.0(7) . 3 ?
O22 Na5 Na8 165.1(8) . 3 ?
O22 Na5 O5W 99.8(8) . 3 ?
O5W Na5 Na6 34.5(4) 3 3 ?
O5W Na5 Na8 71.1(6) 3 3 ?
O6W Na5 Na6 112.2(6) . 3 ?
O6W Na5 Na8 47.5(5) . 3 ?
O6W Na5 O22 126.4(8) . . ?
O6W Na5 O5W 101.3(7) . 3 ?
Na4 Na6 Na5 155.2(7) . 3_545 ?
Na4 Na6 Na8 155.8(7) . . ?
Na5 Na6 Na8 48.0(4) 3_545 . ?
O21 Na6 Na4 51.1(5) . . ?
O21 Na6 Na5 126.2(5) . 3_545 ?
O21 Na6 Na8 132.5(5) . . ?
O21 Na6 O5G 112.1(4) . 1_455 ?
O5W Na6 Na4 133.5(6) . . ?
O5W Na6 Na5 46.2(5) . 3_545 ?
O5W Na6 Na8 62.8(4) . . ?
O5W Na6 O21 83.8(5) . . ?
O5W Na6 O8W 162.3(6) . . ?
O5W Na6 O9W 104.2(6) . . ?
O5W Na6 O3A 88.0(5) . . ?
O5W Na6 O5G 78.7(5) . 1_455 ?
O8W Na6 Na4 29.6(6) . . ?
O8W Na6 Na5 149.8(6) . 3_545 ?
O8W Na6 Na8 130.8(5) . . ?
O8W Na6 O21 78.6(5) . . ?
O8W Na6 O5G 108.3(6) . 1_455 ?
O9W Na6 Na4 122.2(6) . . ?
O9W Na6 Na5 65.4(5) . 3_545 ?
O9W Na6 Na8 47.4(5) . . ?
O9W Na6 O21 166.4(6) . . ?
O9W Na6 O8W 93.0(6) . . ?
O9W Na6 O3A 78.2(5) . . ?
O9W Na6 O5G 80.5(5) . 1_455 ?
O3A Na6 Na4 101.7(7) . . ?
O3A Na6 Na5 103.0(5) . 3_545 ?
O3A Na6 Na8 57.1(4) . . ?
O3A Na6 O21 91.4(4) . . ?
O3A Na6 O8W 92.0(5) . . ?
O3A Na6 O5G 151.2(5) . 1_455 ?
O5G Na6 Na4 106.0(7) 1_455 . ?
O5G Na6 Na5 49.9(4) 1_455 3_545 ?
O5G Na6 Na8 94.2(4) 1_455 . ?
Na3 Na7 Na8 171.5(6) . . ?
O20 Na7 Na3 50.5(4) . . ?
O20 Na7 Na8 121.6(6) . . ?
O4W Na7 Na3 46.4(4) . . ?
O4W Na7 Na8 134.3(7) . . ?
O4W Na7 O20 82.7(6) . . ?
O4W Na7 O5W 157.8(8) . . ?
O4W Na7 O10W 125.5(9) . . ?
O4W Na7 O2A 90.9(6) . . ?
O5W Na7 Na3 115.2(6) . . ?
O5W Na7 Na8 61.5(5) . . ?
O5W Na7 O20 75.0(6) . . ?
O10W Na7 Na3 133.5(7) . . ?
O10W Na7 Na8 54.6(5) . . ?
O10W Na7 O20 146.1(8) . . ?
O10W Na7 O5W 75.5(6) . . ?
O10W Na7 O2A 87.1(7) . . ?
O11W Na7 Na3 45.1(4) . . ?
O11W Na7 Na8 141.7(6) . . ?
O11W Na7 O20 80.2(6) . . ?
O11W Na7 O4W 74.6(7) . . ?
O11W Na7 O5W 100.9(7) . . ?
O11W Na7 O10W 89.2(7) . . ?
O11W Na7 O2A 159.2(9) . . ?
O2A Na7 Na3 131.4(6) . . ?
O2A Na7 Na8 45.2(4) . . ?
O2A Na7 O20 113.4(6) . . ?
O2A Na7 O5W 98.0(7) . . ?
Na5 Na8 Na6 65.5(5) 3_545 . ?
Na5 Na8 Na7 77.7(6) 3_545 . ?
Na6 Na8 Na7 65.1(4) . . ?
O6W Na8 Na5 48.1(5) 3_545 3_545 ?
O6W Na8 Na6 111.7(6) 3_545 . ?
O6W Na8 Na7 85.6(6) 3_545 . ?
O6W Na8 O9W 117.5(7) 3_545 . ?
O6W Na8 O2A 111.6(7) 3_545 . ?
O9W Na8 Na5 72.3(6) . 3_545 ?
O9W Na8 Na6 35.4(4) . . ?
O9W Na8 Na7 100.5(6) . . ?
O2A Na8 Na5 116.6(8) . 3_545 ?
O2A Na8 Na6 82.6(5) . . ?
O2A Na8 Na7 38.9(4) . . ?
O2A Na8 O9W 110.5(7) . . ?
Mo1 O5 Mo2 112.8(3) . . ?
Mo5 O7 Mo2 113.2(4) . . ?
Mo1 O8 Mo2 92.8(2) . . ?
Mo1 O8 Mo3 96.8(2) . . ?
Mo2 O8 Mo3 152.8(3) . . ?
Mn1 O8 Mo1 101.8(3) . . ?
Mn1 O8 Mo2 101.7(3) . . ?
Mn1 O8 Mo3 101.1(3) . . ?
Mo1 O9 Mo3 108.1(3) . . ?
Mo1 O9 Mo4 108.8(3) . . ?
Mo3 O9 Mo4 109.2(3) . . ?
Mo3 O10 Na3 136.1(6) . . ?
Mo3 O11 Mo6 113.0(4) . . ?
Mo5 O13 Na4 144.3(9) . . ?
Mo5 O14 Mo2 92.9(2) . . ?
Mo5 O14 Mo8 96.8(3) . . ?
Mo8 O14 Mo2 156.3(4) . . ?
Mn1 O14 Mo2 100.0(3) . . ?
Mn1 O14 Mo5 101.2(3) . . ?
Mn1 O14 Mo8 99.3(3) . . ?
Mo5 O15 Mo6 153.9(3) . . ?
Mo9 O15 Mo5 97.2(3) . . ?
Mo9 O15 Mo6 92.6(3) . . ?
Mn1 O15 Mo5 100.6(3) . . ?
Mn1 O15 Mo6 100.9(3) . . ?
Mn1 O15 Mo9 101.8(3) . . ?
Mo4 O16 Mo1 96.4(2) . . ?
Mo7 O16 Mo1 154.4(3) . . ?
Mo7 O16 Mo4 92.6(2) . . ?
Mn1 O16 Mo1 100.2(3) . . ?
Mn1 O16 Mo4 101.2(3) . . ?
Mn1 O16 Mo7 101.4(3) . . ?
Mo4 O17 Mo3 97.3(3) . . ?
Mo4 O17 Mo6 155.7(3) . . ?
Mo6 O17 Mo3 90.3(3) . . ?
Mn1 O17 Mo3 100.6(3) . . ?
Mn1 O17 Mo4 100.5(3) . . ?
Mn1 O17 Mo6 100.7(3) . . ?
Mo4 O19 Na3 140.4(5) . . ?
Mo6 O20 Na3 132.8(5) . . ?
Mo6 O20 Na7 149.8(7) . . ?
Na3 O20 Na7 76.7(5) . . ?
Mo6 O21 Na4 126.5(8) . . ?
Mo6 O21 Na6 141.1(6) . . ?
Na6 O21 Na4 86.5(6) . . ?
Mo8 O22 Na5 156.4(6) . . ?
Mo8 O23 Mo7 112.5(4) . . ?
Mo5 O24 Mo9 106.8(4) . . ?
Mo8 O24 Mo5 108.2(3) . . ?
Mo8 O24 Mo9 108.4(3) . . ?
Mo9 O25 Na4 130.9(9) . . ?
Mo6 O26 Na2 124.7(6) . . ?
Mo9 O26 Mo6 112.8(4) . . ?
Mo9 O26 Na2 112.4(6) . . ?
Mo4 O27 Mo7 113.2(4) . . ?
Mo4 O27 Na2 113.8(5) . . ?
Mo7 O27 Na2 120.6(5) . . ?
Mo7 O29 Mo9 155.7(3) . . ?
Mo8 O29 Mo7 92.3(3) . . ?
Mo8 O29 Mo9 97.1(3) . . ?
Mn1 O29 Mo7 100.5(3) . . ?
Mn1 O29 Mo8 101.8(3) . . ?
Mn1 O29 Mo9 99.4(3) . . ?
Mo8 O30 Na1 127.3(5) . . ?
Mo7 O31 Na1 136.4(5) . . ?
Mo9 O32 Na1 140.3(5) . . ?
Na1 O3W Na2 103.8(6) . . ?
Na3 O4W Na7 84.2(6) . . ?
Na6 O5W Na5 99.3(6) . 3_545 ?
Na6 O5W Na7 125.4(7) . . ?
Na7 O5W Na5 113.8(6) . 3_545 ?
Na8 O6W Na5 84.4(7) 3 . ?
Na4 O8W Na6 112.6(13) . . ?
Na6 O9W Na8 97.2(6) . . ?
Na3 O11W Na7 87.1(6) . . ?
C4G O1A C1A 119.2(10) . . ?
Na7 O2A Na8 95.9(6) . . ?
C2A O2A Na7 120.7(9) . . ?
C2A O2A Na8 111.1(9) . . ?
C3A O3A Na6 141.7(8) . . ?
C4A O4A C5A 115.0(11) . . ?
O1A C1A H1A 109.8 . . ?
O1A C1A C2A 107.0(11) . . ?
O1A C1A C5A 110.5(12) . . ?
C2A C1A H1A 109.8 . . ?
C2A C1A C5A 109.9(12) . . ?
C5A C1A H1A 109.8 . . ?
O2A C2A C1A 108.8(11) . . ?
O2A C2A H2A 108.2 . . ?
O2A C2A C3A 111.0(11) . . ?
C1A C2A H2A 108.2 . . ?
C1A C2A C3A 112.4(12) . . ?
C3A C2A H2A 108.2 . . ?
O3A C3A C2A 112.1(11) . . ?
O3A C3A H3A 107.3 . . ?
O3A C3A C4A 112.1(11) . . ?
C2A C3A H3A 107.3 . . ?
C4A C3A C2A 110.6(12) . . ?
C4A C3A H3A 107.3 . . ?
O4A C4A C3A 111.3(12) . . ?
O4A C4A H4A 108.7 . . ?
C3A C4A H4A 108.7 . . ?
O1B C4A O4A 112.8(12) . . ?
O1B C4A C3A 106.5(11) . . ?
O1B C4A H4A 108.7 . . ?
O4A C5A C1A 109.8(13) . . ?
O4A C5A H5A 110.1 . . ?
O4A C5A C6A 103.3(12) . . ?
C1A C5A H5A 110.1 . . ?
C1A C5A C6A 113.2(13) . . ?
C6A C5A H5A 110.1 . . ?
O5A C6A C5A 108.7(15) . . ?
O5A C6A H6AA 109.9 . . ?
O5A C6A H6AB 109.9 . . ?
C5A C6A H6AA 109.9 . . ?
C5A C6A H6AB 109.9 . . ?
H6AA C6A H6AB 108.3 . . ?
C4A O1B C1B 117.0(9) . . ?
C4B O4B C5B 114.3(12) . . ?
O1B C1B H1B 109.5 . . ?
O1B C1B C2B 106.5(10) . . ?
O1B C1B C5B 111.1(12) . . ?
C2B C1B H1B 109.4 . . ?
C2B C1B C5B 110.8(12) . . ?
C5B C1B H1B 109.4 . . ?
O2B C2B C1B 111.7(11) . . ?
O2B C2B H2B 109.0 . . ?
O2B C2B C3B 109.8(12) . . ?
C1B C2B H2B 109.0 . . ?
C1B C2B C3B 108.4(12) . . ?
C3B C2B H2B 109.0 . . ?
O3B C3B C2B 109.0(13) . . ?
O3B C3B H3B 108.8 . . ?
O3B C3B C4B 106.4(14) . . ?
C2B C3B H3B 108.8 . . ?
C2B C3B C4B 114.8(14) . . ?
C4B C3B H3B 108.8 . . ?
O4B C4B C3B 107.2(13) . . ?
O4B C4B H4B 110.0 . . ?
O4B C4B O1C 109.4(14) . . ?
C3B C4B H4B 110.0 . . ?
O1C C4B C3B 110.3(13) . . ?
O1C C4B H4B 110.0 . . ?
O4B C5B C1B 110.2(13) . . ?
O4B C5B H5B 110.2 . . ?
O4B C5B C6B 102.9(13) . . ?
C1B C5B H5B 110.2 . . ?
C1B C5B C6B 113.0(14) . . ?
C6B C5B H5B 110.2 . . ?
O5B C6B C5B 118.3(19) . . ?
O5B C6B H6BA 107.7 . . ?
O5B C6B H6BB 107.7 . . ?
C5B C6B H6BA 107.7 . . ?
C5B C6B H6BB 107.7 . . ?
H6BA C6B H6BB 107.1 . . ?
C4B O1C C1C 115.3(12) . . ?
C5C O4C C4C 111.8(16) . . ?
O1C C1C H1C 110.4 . . ?
O1C C1C C2C 104.5(15) . . ?
C2C C1C H1C 110.4 . . ?
C5C C1C O1C 110.6(15) . . ?
C5C C1C H1C 110.4 . . ?
C5C C1C C2C 110.6(16) . . ?
O2C C2C C1C 115.3(17) . . ?
O2C C2C H2C 107.4 . . ?
O2C C2C C3C 113.3(16) . . ?
C1C C2C H2C 107.4 . . ?
C3C C2C C1C 105.8(16) . . ?
C3C C2C H2C 107.4 . . ?
O3C C3C C2C 106.6(18) . . ?
O3C C3C H3C 107.6 . . ?
O3C C3C C4C 115.0(17) . . ?
C2C C3C H3C 107.6 . . ?
C4C C3C C2C 112.0(15) . . ?
C4C C3C H3C 107.6 . . ?
O4C C4C C3C 109.1(16) . . ?
O4C C4C H4C 109.5 . . ?
C3C C4C H4C 109.5 . . ?
O1D C4C O4C 112.2(16) . . ?
O1D C4C C3C 107.0(17) . . ?
O1D C4C H4C 109.5 . . ?
O4C C5C C1C 112.4(17) . . ?
O4C C5C H5C 107.1 . . ?
O4C C5C C6C 107.7(18) . . ?
C1C C5C H5C 107.1 . . ?
C1C C5C C6C 115.2(18) . . ?
C6C C5C H5C 107.1 . . ?
O5C C6C H6CA 110.2 . . ?
O5C C6C H6CB 110.1 . . ?
C5C C6C O5C 107.8(19) . . ?
C5C C6C H6CA 110.1 . . ?
C5C C6C H6CB 110.1 . . ?
H6CA C6C H6CB 108.5 . . ?
C4C O1D C1D 116.4(14) . . ?
C4D O4D C5D 114.6(10) . . ?
O1D C1D H1D 109.4 . . ?
O1D C1D C2D 103.5(12) . . ?
O1D C1D C5D 117.8(14) . . ?
C2D C1D H1D 109.4 . . ?
C5D C1D H1D 109.4 . . ?
C5D C1D C2D 107.0(12) . . ?
O2D C2D C1D 111.0(13) . . ?
O2D C2D H2D 107.2 . . ?
C1D C2D H2D 107.2 . . ?
C3D C2D O2D 110.2(13) . . ?
C3D C2D C1D 113.8(12) . . ?
C3D C2D H2D 107.2 . . ?
O3D C3D C2D 110.1(12) . . ?
O3D C3D H3D 108.0 . . ?
O3D C3D C4D 109.8(12) . . ?
C2D C3D H3D 108.1 . . ?
C2D C3D C4D 112.6(12) . . ?
C4D C3D H3D 108.1 . . ?
O4D C4D C3D 111.3(11) . . ?
O4D C4D H4D 109.5 . . ?
O4D C4D O1E 109.5(11) . . ?
C3D C4D H4D 109.5 . . ?
O1E C4D C3D 107.6(10) . . ?
O1E C4D H4D 109.5 . . ?
O4D C5D C1D 112.0(13) . . ?
O4D C5D H5D 109.0 . . ?
O4D C5D C6D 104.2(12) . . ?
C1D C5D H5D 109.0 . . ?
C6D C5D C1D 113.4(13) . . ?
C6D C5D H5D 109.0 . . ?
O5D C6D C5D 108.3(14) . . ?
O5D C6D H6DA 110.0 . . ?
O5D C6D H6DB 110.0 . . ?
C5D C6D H6DA 110.0 . . ?
C5D C6D H6DB 110.0 . . ?
H6DA C6D H6DB 108.4 . . ?
C1E O1E C4D 117.8(10) . . ?
C4E O4E Na2 108.9(9) . 2_665 ?
C5E O4E Na2 128.1(8) . 2_665 ?
C5E O4E C4E 115.7(10) . . ?
C6E O5E Na2 109.2(9) . 2_665 ?
O1E C1E H1E 109.0 . . ?
O1E C1E C2E 106.9(10) . . ?
O1E C1E C5E 113.3(11) . . ?
C2E C1E H1E 109.0 . . ?
C2E C1E C5E 109.4(10) . . ?
C5E C1E H1E 109.0 . . ?
O2E C2E C1E 108.7(10) . . ?
O2E C2E H2E 110.2 . . ?
O2E C2E C3E 112.0(11) . . ?
C1E C2E H2E 110.2 . . ?
C1E C2E C3E 105.5(10) . . ?
C3E C2E H2E 110.2 . . ?
O3E C3E C2E 109.8(9) . . ?
O3E C3E H3E 108.7 . . ?
O3E C3E C4E 111.2(10) . . ?
C2E C3E H3E 108.7 . . ?
C4E C3E C2E 109.7(11) . . ?
C4E C3E H3E 108.7 . . ?
O4E C4E C3E 110.5(10) . . ?
O4E C4E H4E 108.5 . . ?
C3E C4E H4E 108.5 . . ?
O1F C4E O4E 113.0(11) . . ?
O1F C4E C3E 107.7(9) . . ?
O1F C4E H4E 108.5 . . ?
O4E C5E C1E 114.3(12) . . ?
O4E C5E H5E 108.4 . . ?
O4E C5E C6E 104.0(11) . . ?
C1E C5E H5E 108.4 . . ?
C6E C5E C1E 113.2(11) . . ?
C6E C5E H5E 108.4 . . ?
O5E C6E C5E 106.9(13) . . ?
O5E C6E H6EA 110.4 . . ?
O5E C6E H6EB 110.4 . . ?
C5E C6E H6EA 110.4 . . ?
C5E C6E H6EB 110.4 . . ?
H6EA C6E H6EB 108.6 . . ?
C1F O1F C4E 115.7(9) . . ?
C5F O4F C4F 115.8(10) . . ?
O1F C1F H1F 109.2 . . ?
O1F C1F C2F 109.8(10) . . ?
O1F C1F C5F 110.5(10) . . ?
C2F C1F H1F 109.2 . . ?
C2F C1F C5F 109.1(10) . . ?
C5F C1F H1F 109.2 . . ?
O2F C2F C1F 111.2(10) . . ?
O2F C2F H2F 108.7 . . ?
O2F C2F C3F 107.5(11) . . ?
C1F C2F H2F 108.7 . . ?
C3F C2F C1F 112.0(12) . . ?
C3F C2F H2F 108.7 . . ?
O3F C3F C2F 110.0(12) . . ?
O3F C3F H3F 109.2 . . ?
O3F C3F C4F 111.5(11) . . ?
C2F C3F H3F 109.2 . . ?
C2F C3F C4F 107.7(10) . . ?
C4F C3F H3F 109.2 . . ?
O4F C4F C3F 107.9(11) . . ?
O4F C4F H4F 110.3 . . ?
O4F C4F O1G 111.3(11) . . ?
C3F C4F H4F 110.3 . . ?
O1G C4F C3F 106.6(11) . . ?
O1G C4F H4F 110.3 . . ?
O4F C5F C1F 110.5(10) . . ?
O4F C5F H5F 109.0 . . ?
O4F C5F C6F 106.6(11) . . ?
C1F C5F H5F 109.0 . . ?
C1F C5F C6F 112.5(11) . . ?
C6F C5F H5F 109.0 . . ?
O5F C6F C5F 111.1(14) . . ?
O5F C6F H6FA 109.4 . . ?
O5F C6F H6FB 109.4 . . ?
C5F C6F H6FA 109.4 . . ?
C5F C6F H6FB 109.4 . . ?
H6FA C6F H6FB 108.0 . . ?
C1G O1G C4F 116.8(10) . . ?
C4G O4G C5G 111.9(10) . . ?
C6G O5G Na6 117.8(11) . 1_655 ?
O1G C1G H1G 110.3 . . ?
O1G C1G C2G 106.4(11) . . ?
O1G C1G C5G 108.6(11) . . ?
C2G C1G H1G 110.3 . . ?
C2G C1G C5G 110.8(11) . . ?
C5G C1G H1G 110.3 . . ?
O2G C2G C1G 110.0(12) . . ?
O2G C2G H2G 107.8 . . ?
O2G C2G C3G 112.8(11) . . ?
C1G C2G H2G 107.8 . . ?
C3G C2G C1G 110.4(12) . . ?
C3G C2G H2G 107.8 . . ?
O3G C3G C2G 109.2(12) . . ?
O3G C3G H3G 108.3 . . ?
O3G C3G C4G 110.2(12) . . ?
C2G C3G H3G 108.3 . . ?
C4G C3G C2G 112.5(11) . . ?
C4G C3G H3G 108.3 . . ?
O1A C4G O4G 112.9(12) . . ?
O1A C4G C3G 107.8(11) . . ?
O1A C4G H4G 108.9 . . ?
O4G C4G C3G 109.5(12) . . ?
O4G C4G H4G 108.9 . . ?
C3G C4G H4G 108.9 . . ?
O4G C5G C1G 107.3(12) . . ?
O4G C5G H5G 107.8 . . ?
O4G C5G C6G 107.1(12) . . ?
C1G C5G H5G 107.8 . . ?
C6G C5G C1G 118.6(12) . . ?
C6G C5G H5G 107.8 . . ?
O5G C6G C5G 114.7(14) . . ?
O5G C6G H6GA 108.6 . . ?
O5G C6G H6GB 108.6 . . ?
C5G C6G H6GA 108.6 . . ?
C5G C6G H6GB 108.6 . . ?
H6GA C6G H6GB 107.6 . . ?

loop_
_geom_bond_atom_site_label_1
_geom_bond_atom_site_label_2
_geom_bond_distance
_geom_bond_site_symmetry_2
_geom_bond_publ_flag
Mo1 O2 1.713(8) . ?
Mo1 O4 1.713(8) . ?
Mo1 O5 1.918(7) . ?
Mo1 O8 2.224(7) . ?
Mo1 O9 2.055(7) . ?
Mo1 O16 2.275(6) . ?
Mo2 O1 1.704(8) . ?
Mo2 O5 1.958(7) . ?
Mo2 O6 1.728(8) . ?
Mo2 O7 2.003(8) . ?
Mo2 O8 2.234(6) . ?
Mo2 O14 2.273(7) . ?
Mo3 O3 1.707(9) . ?
Mo3 O8 2.244(7) . ?
Mo3 O9 2.072(7) . ?
Mo3 O10 1.700(9) . ?
Mo3 O11 1.899(8) . ?
Mo3 O17 2.259(7) . ?
Mo4 O9 2.079(7) . ?
Mo4 O16 2.235(7) . ?
Mo4 O17 2.248(7) . ?
Mo4 O18 1.722(8) . ?
Mo4 O19 1.725(9) . ?
Mo4 O27 1.893(8) . ?
Mo5 Na4 3.63(2) . ?
Mo5 O7 1.886(7) . ?
Mo5 O12 1.707(10) . ?
Mo5 O13 1.708(9) . ?
Mo5 O14 2.208(7) . ?
Mo5 O15 2.232(8) . ?
Mo5 O24 2.070(8) . ?
Mo6 O11 1.944(8) . ?
Mo6 O15 2.252(8) . ?
Mo6 O17 2.259(7) . ?
Mo6 O20 1.720(10) . ?
Mo6 O21 1.723(10) . ?
Mo6 O26 1.960(9) . ?
Mo7 O16 2.225(6) . ?
Mo7 O23 1.962(8) . ?
Mo7 O27 1.968(8) . ?
Mo7 O28 1.709(8) . ?
Mo7 O29 2.247(7) . ?
Mo7 O31 1.740(9) . ?
Mo8 O14 2.268(7) . ?
Mo8 O22 1.732(9) . ?
Mo8 O23 1.899(8) . ?
Mo8 O24 2.062(8) . ?
Mo8 O29 2.206(8) . ?
Mo8 O30 1.712(8) . ?
Mo9 Na4 3.72(3) . ?
Mo9 O15 2.220(7) . ?
Mo9 O24 2.092(9) . ?
Mo9 O25 1.711(9) . ?
Mo9 O26 1.921(9) . ?
Mo9 O29 2.289(7) . ?
Mo9 O32 1.719(9) . ?
Mn1 O8 1.902(6) . ?
Mn1 O14 1.911(7) . ?
Mn1 O15 1.902(7) . ?
Mn1 O16 1.895(6) . ?
Mn1 O17 1.901(7) . ?
Mn1 O29 1.900(7) . ?
Na1 Na2 4.19(2) . ?
Na1 O30 2.598(14) . ?
Na1 O31 2.369(12) . ?
Na1 O32 2.407(13) . ?
Na1 O1W 2.417(16) . ?
Na1 O2W 2.36(2) . ?
Na1 O3W 2.476(18) . ?
Na2 O26 2.811(14) . ?
Na2 O27 2.816(14) . ?
Na2 O3W 2.84(3) . ?
Na2 O4E 2.841(15) 2_664 ?
Na2 O5E 2.92(2) 2_664 ?
Na3 Na7 3.276(18) . ?
Na3 O10 2.415(13) . ?
Na3 O19 2.357(13) . ?
Na3 O20 2.599(15) . ?
Na3 O4W 2.386(16) . ?
Na3 O11W 2.325(16) . ?
Na4 Na6 3.67(4) . ?
Na4 O13 2.11(3) . ?
Na4 O21 2.86(4) . ?
Na4 O25 2.36(4) . ?
Na4 O7W 2.46(4) . ?
Na4 O8W 1.96(3) . ?
Na5 Na6 4.02(2) 3 ?
Na5 Na8 3.29(3) 3 ?
Na5 O22 2.75(2) . ?
Na5 O5W 2.94(3) 3 ?
Na5 O6W 2.46(2) . ?
Na6 Na8 4.06(2) . ?
Na6 O21 2.478(12) . ?
Na6 O5W 2.307(16) . ?
Na6 O8W 2.436(19) . ?
Na6 O9W 2.370(16) . ?
Na6 O3A 2.409(13) . ?
Na6 O5G 2.795(15) 1_455 ?
Na7 Na8 4.07(3) . ?
Na7 O20 2.682(18) . ?
Na7 O4W 2.50(2) . ?
Na7 O5W 2.61(2) . ?
Na7 O10W 2.51(2) . ?
Na7 O11W 2.43(2) . ?
Na7 O2A 2.567(19) . ?
Na8 O6W 2.436(17) 3_545 ?
Na8 O9W 3.01(2) . ?
Na8 O2A 2.90(2) . ?
O1A C1A 1.478(15) . ?
O1A C4G 1.420(16) . ?
O2A C2A 1.456(18) . ?
O3A C3A 1.442(18) . ?
O4A C4A 1.387(18) . ?
O4A C5A 1.428(18) . ?
O5A C6A 1.45(3) . ?
C1A H1A 1.0000 . ?
C1A C2A 1.49(2) . ?
C1A C5A 1.53(2) . ?
C2A H2A 1.0000 . ?
C2A C3A 1.535(17) . ?
C3A H3A 1.0000 . ?
C3A C4A 1.51(2) . ?
C4A H4A 1.0000 . ?
C4A O1B 1.383(16) . ?
C5A H5A 1.0000 . ?
C5A C6A 1.59(2) . ?
C6A H6AA 0.9900 . ?
C6A H6AB 0.9900 . ?
O1B C1B 1.468(16) . ?
O2B C2B 1.438(15) . ?
O3B C3B 1.49(2) . ?
O4B C4B 1.40(2) . ?
O4B C5B 1.47(2) . ?
O5B C6B 1.34(3) . ?
C1B H1B 1.0000 . ?
C1B C2B 1.47(2) . ?
C1B C5B 1.49(2) . ?
C2B H2B 1.0000 . ?
C2B C3B 1.52(2) . ?
C3B H3B 1.0000 . ?
C3B C4B 1.53(2) . ?
C4B H4B 1.0000 . ?
C4B O1C 1.429(19) . ?
C5B H5B 1.0000 . ?
C5B C6B 1.62(2) . ?
C6B H6BA 0.9900 . ?
C6B H6BB 0.9900 . ?
O1C C1C 1.50(2) . ?
O2C C2C 1.46(3) . ?
O3C C3C 1.41(3) . ?
O4C C4C 1.44(3) . ?
O4C C5C 1.42(2) . ?
O5C C6C 1.58(3) . ?
C1C H1C 1.0000 . ?
C1C C2C 1.60(3) . ?
C1C C5C 1.45(3) . ?
C2C H2C 1.0000 . ?
C2C C3C 1.58(2) . ?
C3C H3C 1.0000 . ?
C3C C4C 1.54(3) . ?
C4C H4C 1.0000 . ?
C4C O1D 1.33(2) . ?
C5C H5C 1.0000 . ?
C5C C6C 1.48(3) . ?
C6C H6CA 0.9900 . ?
C6C H6CB 0.9900 . ?
O1D C1D 1.38(2) . ?
O2D C2D 1.46(2) . ?
O3D C3D 1.436(17) . ?
O4D C4D 1.409(16) . ?
O4D C5D 1.417(19) . ?
O5D C6D 1.45(3) . ?
C1D H1D 1.0000 . ?
C1D C2D 1.60(2) . ?
C1D C5D 1.58(2) . ?
C2D H2D 1.0000 . ?
C2D C3D 1.45(2) . ?
C3D H3D 1.0000 . ?
C3D C4D 1.53(2) . ?
C4D H4D 1.0000 . ?
C4D O1E 1.433(14) . ?
C5D H5D 1.0000 . ?
C5D C6D 1.45(2) . ?
C6D H6DA 0.9900 . ?
C6D H6DB 0.9900 . ?
O1E C1E 1.387(16) . ?
O2E C2E 1.423(16) . ?
O3E C3E 1.439(15) . ?
O4E C4E 1.409(15) . ?
O4E C5E 1.381(18) . ?
O5E C6E 1.51(2) . ?
C1E H1E 1.0000 . ?
C1E C2E 1.531(16) . ?
C1E C5E 1.568(19) . ?
C2E H2E 1.0000 . ?
C2E C3E 1.573(18) . ?
C3E H3E 1.0000 . ?
C3E C4E 1.519(19) . ?
C4E H4E 1.0000 . ?
C4E O1F 1.399(14) . ?
C5E H5E 1.0000 . ?
C5E C6E 1.533(18) . ?
C6E H6EA 0.9900 . ?
C6E H6EB 0.9900 . ?
O1F C1F 1.394(15) . ?
O2F C2F 1.453(16) . ?
O3F C3F 1.434(18) . ?
O4F C4F 1.417(18) . ?
O4F C5F 1.407(16) . ?
O5F C6F 1.33(2) . ?
C1F H1F 1.0000 . ?
C1F C2F 1.524(18) . ?
C1F C5F 1.530(18) . ?
C2F H2F 1.0000 . ?
C2F C3F 1.486(18) . ?
C3F H3F 1.0000 . ?
C3F C4F 1.62(2) . ?
C4F H4F 1.0000 . ?
C4F O1G 1.425(15) . ?
C5F H5F 1.0000 . ?
C5F C6F 1.59(2) . ?
C6F H6FA 0.9900 . ?
C6F H6FB 0.9900 . ?
O1G C1G 1.403(16) . ?
O2G C2G 1.411(17) . ?
O3G C3G 1.48(2) . ?
O4G C4G 1.438(19) . ?
O4G C5G 1.481(17) . ?
O5G C6G 1.37(2) . ?
C1G H1G 1.0000 . ?
C1G C2G 1.54(2) . ?
C1G C5G 1.55(2) . ?
C2G H2G 1.0000 . ?
C2G C3G 1.527(18) . ?
C3G H3G 1.0000 . ?
C3G C4G 1.50(2) . ?
C4G H4G 1.0000 . ?
C5G H5G 1.0000 . ?
C5G C6G 1.55(2) . ?
C6G H6GA 0.9900 . ?
C6G H6GB 0.9900 . ?

loop_
_geom_torsion_atom_site_label_1
_geom_torsion_atom_site_label_2
_geom_torsion_atom_site_label_3
_geom_torsion_atom_site_label_4
_geom_torsion
_geom_torsion_site_symmetry_1
_geom_torsion_site_symmetry_2
_geom_torsion_site_symmetry_3
_geom_torsion_site_symmetry_4
_geom_torsion_publ_flag
Na2 O4E C4E C3E 96.9(10) 2_665 . . . ?
Na2 O4E C4E O1F -142.4(8) 2_665 . . . ?
Na2 O4E C5E C1E -94.4(12) 2_665 . . . ?
Na2 O4E C5E C6E 29.5(15) 2_665 . . . ?
Na2 O5E C6E C5E 65.0(13) 2_665 . . . ?
Na4 Mo5 O7 Mo2 -157.5(6) . . . . ?
Na4 Mo9 O32 Na1 -153.3(9) . . . . ?
Na6 O3A C3A C2A -128.3(13) . . . . ?
Na6 O3A C3A C4A 106.6(14) . . . . ?
Na6 O5G C6G C5G -178.6(9) 1_655 . . . ?
Na7 O2A C2A C1A -90.3(12) . . . . ?
Na7 O2A C2A C3A 33.9(14) . . . . ?
Na8 O2A C2A C1A 158.8(9) . . . . ?
Na8 O2A C2A C3A -77.1(12) . . . . ?
O3 Mo3 O10 Na3 -176.1(8) . . . . ?
O3 Mo3 O11 Mo6 -179.5(4) . . . . ?
O7 Mo5 O13 Na4 119(2) . . . . ?
O8 Mo3 O10 Na3 39.7(17) . . . . ?
O8 Mo3 O11 Mo6 -89.9(4) . . . . ?
O8 Mn1 O16 Mo1 5.7(3) . . . . ?
O8 Mn1 O16 Mo4 -93.0(3) . . . . ?
O8 Mn1 O16 Mo7 172.0(3) . . . . ?
O9 Mo3 O10 Na3 79.7(8) . . . . ?
O9 Mo3 O11 Mo6 -37.8(8) . . . . ?
O9 Mo4 O19 Na3 -49.7(9) . . . . ?
O9 Mo4 O27 Mo7 -30.2(8) . . . . ?
O9 Mo4 O27 Na2 112.3(6) . . . . ?
O10 Mo3 O11 Mo6 72.2(5) . . . . ?
O11 Mo3 O10 Na3 -70.3(8) . . . . ?
O11 Mo6 O20 Na3 58.1(8) . . . . ?
O11 Mo6 O20 Na7 -107.0(12) . . . . ?
O11 Mo6 O21 Na4 -99.4(11) . . . . ?
O11 Mo6 O21 Na6 117.8(9) . . . . ?
O12 Mo5 O7 Mo2 77.3(5) . . . . ?
O12 Mo5 O13 Na4 -136(2) . . . . ?
O13 Mo5 O7 Mo2 -175.9(5) . . . . ?
O14 Mo5 O7 Mo2 -16.9(3) . . . . ?
O14 Mo5 O13 Na4 36(3) . . . . ?
O14 Mo8 O22 Na5 -28.4(16) . . . . ?
O14 Mo8 O23 Mo7 -89.0(4) . . . . ?
O14 Mo8 O30 Na1 54.5(15) . . . . ?
O14 Mn1 O16 Mo1 -80.7(3) . . . . ?
O14 Mn1 O16 Mo4 -179.3(3) . . . . ?
O14 Mn1 O16 Mo7 85.7(3) . . . . ?
O15 Mo5 O7 Mo2 -88.5(4) . . . . ?
O15 Mo5 O13 Na4 32(2) . . . . ?
O15 Mo6 O20 Na3 -43.0(16) . . . . ?
O15 Mo6 O20 Na7 151.8(9) . . . . ?
O15 Mo6 O21 Na4 -15.9(11) . . . . ?
O15 Mo6 O21 Na6 -158.7(9) . . . . ?
O15 Mo9 O25 Na4 -2.9(13) . . . . ?
O15 Mo9 O32 Na1 13.6(18) . . . . ?
O16 Mo4 O19 Na3 27.2(17) . . . . ?
O16 Mo4 O27 Mo7 -15.8(3) . . . . ?
O16 Mo4 O27 Na2 126.7(4) . . . . ?
O16 Mo7 O31 Na1 -38.7(17) . . . . ?
O17 Mo3 O10 Na3 6.4(8) . . . . ?
O17 Mo3 O11 Mo6 -19.0(4) . . . . ?
O17 Mo4 O19 Na3 22.9(9) . . . . ?
O17 Mo4 O27 Mo7 -86.3(4) . . . . ?
O17 Mo4 O27 Na2 56.2(4) . . . . ?
O17 Mo6 O20 Na3 -17.5(7) . . . . ?
O17 Mo6 O20 Na7 177.4(12) . . . . ?
O17 Mo6 O21 Na4 -36.7(19) . . . . ?
O17 Mo6 O21 Na6 -179.5(8) . . . . ?
O17 Mn1 O16 Mo1 92.5(3) . . . . ?
O17 Mn1 O16 Mo4 -6.1(3) . . . . ?
O17 Mn1 O16 Mo7 -101.1(3) . . . . ?
O18 Mo4 O19 Na3 -142.8(9) . . . . ?
O18 Mo4 O27 Mo7 78.4(5) . . . . ?
O18 Mo4 O27 Na2 -139.1(5) . . . . ?
O19 Mo4 O27 Mo7 -174.6(4) . . . . ?
O19 Mo4 O27 Na2 -32.0(5) . . . . ?
O20 Mo6 O21 Na4 157.2(11) . . . . ?
O20 Mo6 O21 Na6 14.4(10) . . . . ?
O21 Mo6 O20 Na3 158.5(7) . . . . ?
O21 Mo6 O20 Na7 -6.7(13) . . . . ?
O22 Mo8 O23 Mo7 -176.9(4) . . . . ?
O22 Mo8 O30 Na1 -172.3(6) . . . . ?
O23 Mo7 O31 Na1 61.5(9) . . . . ?
O23 Mo8 O22 Na5 59.4(16) . . . . ?
O23 Mo8 O30 Na1 -65.8(6) . . . . ?
O24 Mo5 O7 Mo2 -35.5(9) . . . . ?
O24 Mo5 O13 Na4 -42(2) . . . . ?
O24 Mo8 O22 Na5 -101.7(16) . . . . ?
O24 Mo8 O23 Mo7 -36.7(8) . . . . ?
O24 Mo8 O30 Na1 87.0(6) . . . . ?
O24 Mo9 O25 Na4 71.6(13) . . . . ?
O24 Mo9 O32 Na1 -61.5(9) . . . . ?
O25 Mo9 O32 Na1 -157.4(9) . . . . ?
O26 Mo6 O20 Na3 -99.4(7) . . . . ?
O26 Mo6 O20 Na7 95.4(12) . . . . ?
O26 Mo6 O21 Na4 58.6(11) . . . . ?
O26 Mo6 O21 Na6 -84.2(9) . . . . ?
O26 Mo9 O25 Na4 -79.8(13) . . . . ?
O26 Mo9 O32 Na1 98.1(9) . . . . ?
O27 Mo4 O19 Na3 112.4(9) . . . . ?
O27 Mo7 O31 Na1 -97.2(8) . . . . ?
O28 Mo7 O31 Na1 160.9(8) . . . . ?
O29 Mo7 O31 Na1 -12.8(9) . . . . ?
O29 Mo8 O22 Na5 -28(2) . . . . ?
O29 Mo8 O23 Mo7 -17.5(3) . . . . ?
O29 Mo8 O30 Na1 11.7(6) . . . . ?
O29 Mo9 O25 Na4 43(2) . . . . ?
O29 Mo9 O32 Na1 10.4(9) . . . . ?
O29 Mn1 O16 Mo1 -166.7(3) . . . . ?
O29 Mn1 O16 Mo4 94.6(3) . . . . ?
O29 Mn1 O16 Mo7 -0.4(3) . . . . ?
O30 Mo8 O22 Na5 163.9(16) . . . . ?
O30 Mo8 O23 Mo7 76.3(5) . . . . ?
O32 Mo9 O25 Na4 173.7(13) . . . . ?
O1A C1A C2A O2A -65.3(13) . . . . ?
O1A C1A C2A C3A 171.4(10) . . . . ?
O1A C1A C5A O4A -172.6(10) . . . . ?
O1A C1A C5A C6A 72.5(15) . . . . ?
O2A C2A C3A O3A 62.3(14) . . . . ?
O2A C2A C3A C4A -171.8(11) . . . . ?
O3A C3A C4A O4A 177.5(10) . . . . ?
O3A C3A C4A O1B 54.2(13) . . . . ?
O4A C4A O1B C1B 103.8(13) . . . . ?
O4A C5A C6A O5A 72.7(19) . . . . ?
C1A O1A C4G O4G 103.0(14) . . . . ?
C1A O1A C4G C3G -136.0(12) . . . . ?
C1A C2A C3A O3A -175.6(11) . . . . ?
C1A C2A C3A C4A -49.7(15) . . . . ?
C1A C5A C6A O5A -168.5(16) . . . . ?
C2A C1A C5A O4A -54.8(14) . . . . ?
C2A C1A C5A C6A -169.7(12) . . . . ?
C2A C3A C4A O4A 51.6(14) . . . . ?
C2A C3A C4A O1B -71.7(13) . . . . ?
C3A C4A O1B C1B -133.9(11) . . . . ?
C4A O4A C5A C1A 60.6(16) . . . . ?
C4A O4A C5A C6A -178.3(13) . . . . ?
C4A O1B C1B C2B 136.6(12) . . . . ?
C4A O1B C1B C5B -102.6(14) . . . . ?
C5A O4A C4A C3A -59.3(16) . . . . ?
C5A O4A C4A O1B 60.3(17) . . . . ?
C5A C1A C2A O2A 174.7(11) . . . . ?
C5A C1A C2A C3A 51.4(15) . . . . ?
O1B C1B C2B O2B -63.8(13) . . . . ?
O1B C1B C2B C3B 175.1(11) . . . . ?
O1B C1B C5B O4B -176.5(11) . . . . ?
O1B C1B C5B C6B 69.1(16) . . . . ?
O2B C2B C3B O3B 65.3(15) . . . . ?
O2B C2B C3B C4B -175.4(13) . . . . ?
O3B C3B C4B O4B 174.2(13) . . . . ?
O3B C3B C4B O1C 55.2(18) . . . . ?
O4B C4B O1C C1C 89.4(17) . . . . ?
O4B C5B C6B O5B 61(2) . . . . ?
C1B C2B C3B O3B -172.5(12) . . . . ?
C1B C2B C3B C4B -53.2(17) . . . . ?
C1B C5B C6B O5B 179.4(19) . . . . ?
C2B C1B C5B O4B -58.3(16) . . . . ?
C2B C1B C5B C6B -172.7(13) . . . . ?
C2B C3B C4B O4B 53.5(18) . . . . ?
C2B C3B C4B O1C -65.5(19) . . . . ?
C3B C4B O1C C1C -152.9(16) . . . . ?
C4B O4B C5B C1B 61.4(17) . . . . ?
C4B O4B C5B C6B -177.9(13) . . . . ?
C4B O1C C1C C2C 102.1(17) . . . . ?
C4B O1C C1C C5C -138.9(17) . . . . ?
C5B O4B C4B C3B -56.6(17) . . . . ?
C5B O4B C4B O1C 63.0(16) . . . . ?
C5B C1B C2B O2B 175.2(11) . . . . ?
C5B C1B C2B C3B 54.2(15) . . . . ?
O1C C1C C2C O2C -62.3(19) . . . . ?
O1C C1C C2C C3C 171.7(13) . . . . ?
O1C C1C C5C O4C -176.0(16) . . . . ?
O1C C1C C5C C6C 60(2) . . . . ?
O2C C2C C3C O3C 55(2) . . . . ?
O2C C2C C3C C4C -178.6(18) . . . . ?
O3C C3C C4C O4C 178.3(15) . . . . ?
O3C C3C C4C O1D 57(2) . . . . ?
O4C C4C O1D C1D 97.9(18) . . . . ?
O4C C5C C6C O5C -75(2) . . . . ?
C1C C2C C3C O3C -178.0(15) . . . . ?
C1C C2C C3C C4C -51(2) . . . . ?
C1C C5C C6C O5C 51(2) . . . . ?
C2C C1C C5C O4C -61(2) . . . . ?
C2C C1C C5C C6C 175.5(16) . . . . ?
C2C C3C C4C O4C 56(2) . . . . ?
C2C C3C C4C O1D -65(2) . . . . ?
C3C C4C O1D C1D -142.5(16) . . . . ?
C4C O4C C5C C1C 65(2) . . . . ?
C4C O4C C5C C6C -166.8(16) . . . . ?
C4C O1D C1D C2D 165.0(16) . . . . ?
C4C O1D C1D C5D -77.2(19) . . . . ?
C5C O4C C4C C3C -60.9(19) . . . . ?
C5C O4C C4C O1D 57(2) . . . . ?
C5C C1C C2C O2C 178.7(16) . . . . ?
C5C C1C C2C C3C 52.7(19) . . . . ?
O1D C1D C2D O2D -62.3(15) . . . . ?
O1D C1D C2D C3D 172.7(13) . . . . ?
O1D C1D C5D O4D -166.8(11) . . . . ?
O1D C1D C5D C6D 75.6(17) . . . . ?
O2D C2D C3D O3D 62.2(14) . . . . ?
O2D C2D C3D C4D -174.9(11) . . . . ?
O3D C3D C4D O4D 176.1(10) . . . . ?
O3D C3D C4D O1E 56.2(14) . . . . ?
O4D C4D O1E C1E 112.6(12) . . . . ?
O4D C5D C6D O5D 66.1(17) . . . . ?
C1D C2D C3D O3D -172.4(11) . . . . ?
C1D C2D C3D C4D -49.4(15) . . . . ?
C1D C5D C6D O5D -171.8(14) . . . . ?
C2D C1D C5D O4D -51.0(14) . . . . ?
C2D C1D C5D C6D -168.6(13) . . . . ?
C2D C3D C4D O4D 53.0(13) . . . . ?
C2D C3D C4D O1E -66.9(14) . . . . ?
C3D C4D O1E C1E -126.3(12) . . . . ?
C4D O4D C5D C1D 60.2(14) . . . . ?
C4D O4D C5D C6D -176.9(12) . . . . ?
C4D O1E C1E C2E 143.1(11) . . . . ?
C4D O1E C1E C5E -96.3(13) . . . . ?
C5D O4D C4D C3D -59.0(14) . . . . ?
C5D O4D C4D O1E 59.8(15) . . . . ?
C5D C1D C2D O2D 172.6(12) . . . . ?
C5D C1D C2D C3D 47.6(15) . . . . ?
O1E C1E C2E O2E -61.5(14) . . . . ?
O1E C1E C2E C3E 178.3(10) . . . . ?
O1E C1E C5E O4E -171.7(10) . . . . ?
O1E C1E C5E C6E 69.5(15) . . . . ?
O2E C2E C3E O3E 58.5(13) . . . . ?
O2E C2E C3E C4E -179.1(9) . . . . ?
O3E C3E C4E O4E -178.1(10) . . . . ?
O3E C3E C4E O1F 58.1(13) . . . . ?
O4E C4E O1F C1F 100.0(12) . . . . ?
O4E C5E C6E O5E -60.2(14) . . . . ?
C1E C2E C3E O3E 176.6(11) . . . . ?
C1E C2E C3E C4E -61.0(12) . . . . ?
C1E C5E C6E O5E 64.5(16) . . . . ?
C2E C1E C5E O4E -52.5(15) . . . . ?
C2E C1E C5E C6E -171.4(13) . . . . ?
C2E C3E C4E O4E 60.3(12) . . . . ?
C2E C3E C4E O1F -63.5(12) . . . . ?
C3E C4E O1F C1F -137.6(11) . . . . ?
C4E O4E C5E C1E 52.1(15) . . . . ?
C4E O4E C5E C6E 176.0(12) . . . . ?
C4E O1F C1F C2F 102.2(11) . . . . ?
C4E O1F C1F C5F -137.5(10) . . . . ?
C5E O4E C4E C3E -55.7(15) . . . . ?
C5E O4E C4E O1F 65.0(14) . . . . ?
C5E C1E C2E O2E 175.4(11) . . . . ?
C5E C1E C2E C3E 55.2(14) . . . . ?
O1F C1F C2F O2F -62.1(13) . . . . ?
O1F C1F C2F C3F 177.6(10) . . . . ?
O1F C1F C5F O4F -175.6(10) . . . . ?
O1F C1F C5F C6F 65.3(13) . . . . ?
O2F C2F C3F O3F 59.6(13) . . . . ?
O2F C2F C3F C4F -178.8(10) . . . . ?
O3F C3F C4F O4F 176.5(10) . . . . ?
O3F C3F C4F O1G 56.9(13) . . . . ?
O4F C4F O1G C1G 106.3(13) . . . . ?
O4F C5F C6F O5F 62.1(18) . . . . ?
C1F C2F C3F O3F -177.9(10) . . . . ?
C1F C2F C3F C4F -56.3(14) . . . . ?
C1F C5F C6F O5F -176.6(15) . . . . ?
C2F C1F C5F O4F -54.8(13) . . . . ?
C2F C1F C5F C6F -173.9(11) . . . . ?
C2F C3F C4F O4F 55.8(14) . . . . ?
C2F C3F C4F O1G -63.8(14) . . . . ?
C3F C4F O1G C1G -136.3(12) . . . . ?
C4F O4F C5F C1F 61.0(13) . . . . ?
C4F O4F C5F C6F -176.5(11) . . . . ?
C4F O1G C1G C2G 142.0(12) . . . . ?
C4F O1G C1G C5G -98.6(13) . . . . ?
C5F O4F C4F C3F -60.2(13) . . . . ?
C5F O4F C4F O1G 56.5(15) . . . . ?
C5F C1F C2F O2F 176.8(10) . . . . ?
C5F C1F C2F C3F 56.4(13) . . . . ?
O1G C1G C2G O2G -66.0(13) . . . . ?
O1G C1G C2G C3G 168.8(10) . . . . ?
O1G C1G C5G O4G -173.3(10) . . . . ?
O1G C1G C5G C6G 65.3(16) . . . . ?
O2G C2G C3G O3G 63.3(15) . . . . ?
O2G C2G C3G C4G -174.1(12) . . . . ?
O3G C3G C4G O1A 55.5(14) . . . . ?
O3G C3G C4G O4G 178.7(10) . . . . ?
O4G C5G C6G O5G -71.4(16) . . . . ?
C1G C2G C3G O3G -173.1(11) . . . . ?
C1G C2G C3G C4G -50.5(15) . . . . ?
C1G C5G C6G O5G 50.1(19) . . . . ?
C2G C1G C5G O4G -56.7(14) . . . . ?
C2G C1G C5G C6G -178.2(12) . . . . ?
C2G C3G C4G O1A -66.6(15) . . . . ?
C2G C3G C4G O4G 56.6(15) . . . . ?
C4G O1A C1A C2A 133.5(12) . . . . ?
C4G O1A C1A C5A -106.9(13) . . . . ?
C4G O4G C5G C1G 64.6(14) . . . . ?
C4G O4G C5G C6G -167.0(11) . . . . ?
C5G O4G C4G O1A 55.4(15) . . . . ?
C5G O4G C4G C3G -64.7(14) . . . . ?
C5G C1G C2G O2G 176.0(11) . . . . ?
C5G C1G C2G C3G 50.9(14) . . . . ?
